data_7219824
loop_
_publ_author_name
'Rodpun, Kiattipoom'
'Blackman, Allan G.'
'Gardiner, Michael G.'
'Tan, Eng Wui'
'Meledandri, Carla J.'
'Lucas, Nigel T.'

_publ_section_title
;
 Alkyl linker effects on the coordination topology of ditopic
 di(2-pyridylmethyl)amine carboxylate ligands with ZnIIand CuII: polymers
 vs. macrocycles
;
_journal_issue 15
_journal_name_full CrystEngComm
_journal_page_first 2974
_journal_paper_doi 10.1039/C5CE00375J
_journal_volume 17
_journal_year 2015
_chemical_formula_moiety '4(C23 H34 N3 O3 Zn 1+), 4(Cl O4 1-), 2(C H4 O), 4(H2 O)'
_chemical_formula_sum 'C94 H152 Cl4 N12 O34 Zn4'
_chemical_formula_weight 2397.56
_chemical_name_systematic
; 
 ? 
;
_space_group_IT_number 2
_symmetry_cell_setting triclinic
_symmetry_space_group_name_Hall '-P 1'
_symmetry_space_group_name_H-M 'P -1'
_atom_sites_solution_hydrogens geom
_atom_sites_solution_primary direct
_atom_sites_solution_secondary difmap
_audit_block_code nl_kr2
_audit_creation_method SHELXL-97
_audit_update_record
;
2015-02-22 deposited with the CCDC.
2015-03-09 downloaded from the CCDC.
;
_cell_angle_alpha 110.023(13)
_cell_angle_beta 90.136(13)
_cell_angle_gamma 97.835(12)
_cell_formula_units_Z 2
_cell_length_a 9.4210(17)
_cell_length_b 22.221(5)
_cell_length_c 29.851(7)
_cell_measurement_reflns_used 1717
_cell_measurement_temperature 93(2)
_cell_measurement_theta_max 16.8211
_cell_measurement_theta_min 2.5606
_cell_volume 5809(2)
_computing_cell_refinement 'SAINT (Bruker, 2009)'
_computing_data_collection 'APEX2 (Bruker, 2011)'
_computing_data_reduction 'SAINT (Bruker, 2009)'
_computing_molecular_graphics 'ORTEP-3 (Farrugia, 2008)'
_computing_publication_material 'enCIFer (CCDC, 2014)'
_computing_structure_refinement 'SHELXL-97 (Sheldrick, 1997)'
_computing_structure_solution 'SHELXS-97 (Sheldrick, 1997)'
_diffrn_ambient_temperature 93(2)
_diffrn_crystal_treatment
; 
Crystal was attached with Paratone N oil to a 0.3 mm CryoLoop supported 
in a copper mounting pin, then quenched in a cold nitrogen gas from a gas
stream from an Oxford Cryosystems Cryostream.
;
_diffrn_measured_fraction_theta_full 0.990
_diffrn_measured_fraction_theta_max 0.990
_diffrn_measurement_device_type 'Bruker Kappa X8 ApexII'
_diffrn_measurement_method '\w and \f scans'
_diffrn_radiation_monochromator graphite
_diffrn_radiation_source 'fine-focus sealed tube'
_diffrn_radiation_type MoK\a
_diffrn_radiation_wavelength 0.71073
_diffrn_reflns_av_R_equivalents 0.1377
_diffrn_reflns_av_sigmaI/netI 0.2733
_diffrn_reflns_limit_h_max 10
_diffrn_reflns_limit_h_min -9
_diffrn_reflns_limit_k_max 23
_diffrn_reflns_limit_k_min -23
_diffrn_reflns_limit_l_max 31
_diffrn_reflns_limit_l_min -32
_diffrn_reflns_number 35674
_diffrn_reflns_theta_full 22.56
_diffrn_reflns_theta_max 22.56
_diffrn_reflns_theta_min 0.73
_diffrn_standards_decay_% 0
_diffrn_standards_interval_count 0
_diffrn_standards_interval_time 0
_diffrn_standards_number 0
_exptl_absorpt_coefficient_mu 0.987
_exptl_absorpt_correction_T_max 0.9077
_exptl_absorpt_correction_T_min 0.7177
_exptl_absorpt_correction_type multi-scan
_exptl_absorpt_process_details
;
SADABS (Bruker, 2008)
;
_exptl_crystal_colour colourless
_exptl_crystal_density_diffrn 1.371
_exptl_crystal_density_method 'not measured'
_exptl_crystal_description block
_exptl_crystal_F_000 2520
_exptl_crystal_preparation
;
Crystals were grown by slow diffusion of a methanolic solution of the 
carboxylic acid ligand into an aqueous Zn(II) perchlorate solution 
at room temperature.
;
_exptl_crystal_recrystallization_method 'Re-crystallisation from solvent: Methanol/water'
_exptl_crystal_size_max 0.36
_exptl_crystal_size_mid 0.13
_exptl_crystal_size_min 0.10
_refine_diff_density_max 3.341
_refine_diff_density_min -0.750
_refine_diff_density_rms 0.209
_refine_ls_extinction_method none
_refine_ls_goodness_of_fit_ref 1.016
_refine_ls_hydrogen_treatment constr
_refine_ls_matrix_type full
_refine_ls_number_parameters 1164
_refine_ls_number_reflns 15134
_refine_ls_number_restraints 1293
_refine_ls_restrained_S_all 0.991
_refine_ls_R_factor_all 0.2524
_refine_ls_R_factor_gt 0.1558
_refine_ls_shift/su_max 0.000
_refine_ls_shift/su_mean 0.000
_refine_ls_structure_factor_coef Fsqd
_refine_ls_weighting_details 'calc w=1/[\s^2^(Fo^2^)+(0.2000P)^2^+0.0000P] where P=(Fo^2^+2Fc^2^)/3'
_refine_ls_weighting_scheme calc
_refine_ls_wR_factor_gt 0.3696
_refine_ls_wR_factor_ref 0.4216
_reflns_number_gt 5358
_reflns_number_total 15134
_reflns_threshold_expression >2sigma(I)
_cod_data_source_file c5ce00375j2.cif
_cod_data_source_block 8_Zn-C10
_cod_depositor_comments 'Adding full bibliography for 7219817--7219825.cif.'
_cod_original_sg_symbol_H-M P-1
_cod_database_code 7219824

loop_
_symmetry_equiv_pos_as_xyz
'x, y, z'
'-x, -y, -z'

loop_
_atom_site_label
_atom_site_type_symbol
_atom_site_fract_x
_atom_site_fract_y
_atom_site_fract_z
_atom_site_U_iso_or_equiv
_atom_site_adp_type
_atom_site_occupancy
_atom_site_symmetry_multiplicity
_atom_site_calc_flag
_atom_site_refinement_flags
_atom_site_disorder_assembly
_atom_site_disorder_group
Zn1 Zn 0.1868(2) 0.27007(12) 0.13668(9) 0.0532(7) Uani 1 1 d U . .
Zn2 Zn 0.6611(2) 0.26726(12) 0.24693(9) 0.0492(7) Uani 1 1 d U . .
Zn3 Zn 0.3210(2) 0.73232(11) 0.25560(9) 0.0473(7) Uani 1 1 d U . .
Zn4 Zn 0.8469(2) 0.73501(10) 0.36690(8) 0.0386(6) Uani 1 1 d U . .
Cl1 Cl 0.7512(6) 0.5016(3) 0.23801(19) 0.0579(14) Uani 1 1 d DU . .
O11 O 0.7581(13) 0.6396(6) -0.1229(5) 0.057(4) Uani 1 1 d U . .
O12 O 0.5892(13) 0.6872(7) -0.1361(4) 0.052(4) Uani 1 1 d U . .
O13 O 0.1739(13) 0.3189(6) 0.2108(5) 0.065(4) Uani 1 1 d U . .
O21 O 1.2396(12) 0.6500(6) 0.7070(4) 0.047(3) Uani 1 1 d U . .
O22 O 1.0699(12) 0.6892(7) 0.7529(5) 0.059(4) Uani 1 1 d U . .
O23 O 0.5721(13) 0.3277(6) 0.2148(4) 0.052(4) Uani 1 1 d U . .
O31 O -0.1007(12) 0.3100(6) -0.2332(4) 0.046(3) Uani 1 1 d U . .
O32 O -0.2673(13) 0.3626(6) -0.1935(4) 0.054(4) Uani 1 1 d U . .
O33 O 0.3287(12) 0.6804(6) 0.3003(5) 0.053(4) Uani 1 1 d U . .
O41 O 0.2502(12) 0.3479(6) 0.6307(4) 0.046(3) Uani 1 1 d U . .
O42 O 0.4222(14) 0.3051(7) 0.6557(5) 0.066(4) Uani 1 1 d U . .
O43 O 0.9360(11) 0.6738(5) 0.3050(4) 0.040(3) Uani 1 1 d U . .
O51 O 0.6820(15) 0.5481(7) 0.2259(6) 0.105(3) Uani 1 1 d DU . .
O52 O 0.6499(14) 0.4636(7) 0.2578(6) 0.105(3) Uani 1 1 d DU . .
O53 O 0.8633(14) 0.5374(7) 0.2730(5) 0.105(3) Uani 1 1 d DU . .
O54 O 0.8047(15) 0.4580(7) 0.1964(5) 0.105(3) Uani 1 1 d DU . .
N13 N 0.1939(16) 0.2030(8) 0.0615(6) 0.053(4) Uani 1 1 d U . .
N23 N 0.7352(17) 0.1958(8) 0.2768(6) 0.061(5) Uani 1 1 d U . .
N33 N 0.3082(14) 0.8012(7) 0.2169(5) 0.043(4) Uani 1 1 d U . .
N43 N 0.7766(16) 0.8071(8) 0.4322(6) 0.053(4) Uani 1 1 d U . .
C111 C 0.042(2) 0.1721(11) 0.0480(8) 0.065(6) Uani 1 1 d U . .
H11A H 0.0281 0.1533 0.0128 0.078 Uiso 1 1 calc R . .
H11B H 0.0196 0.1367 0.0611 0.078 Uiso 1 1 calc R . .
N11 N -0.0190(12) 0.2651(6) 0.1100(5) 0.046(4) Uani 1 1 d DU . .
C112 C -0.0514(16) 0.2211(7) 0.0672(6) 0.059(6) Uani 1 1 d DU . .
C113 C -0.1766(17) 0.2237(8) 0.0420(6) 0.065(6) Uani 1 1 d DU . .
H113 H -0.2042 0.1930 0.0112 0.078 Uiso 1 1 calc R . .
C114 C -0.2552(16) 0.2707(8) 0.0630(6) 0.048(5) Uani 1 1 d DU . .
H114 H -0.3391 0.2726 0.0461 0.058 Uiso 1 1 calc R . .
C115 C -0.2212(17) 0.3162(8) 0.1076(6) 0.072(7) Uani 1 1 d DU . .
H115 H -0.2792 0.3489 0.1216 0.086 Uiso 1 1 calc R . .
C116 C -0.0988(16) 0.3120(7) 0.1309(6) 0.056(6) Uani 1 1 d DU . .
H116 H -0.0705 0.3423 0.1618 0.067 Uiso 1 1 calc R . .
C121 C 0.2786(18) 0.1538(9) 0.0650(7) 0.044(5) Uani 1 1 d U . .
H12A H 0.2530 0.1140 0.0367 0.053 Uiso 1 1 calc R . .
H12B H 0.3815 0.1697 0.0639 0.053 Uiso 1 1 calc R . .
N12 N 0.2195(18) 0.1815(8) 0.1459(6) 0.072(5) Uani 1 1 d DU . .
C122 C 0.259(2) 0.1377(9) 0.1063(6) 0.060(6) Uani 1 1 d DU . .
C123 C 0.284(2) 0.0773(9) 0.1084(7) 0.086(8) Uani 1 1 d DU . .
H123 H 0.3097 0.0443 0.0811 0.103 Uiso 1 1 calc R . .
C124 C 0.269(2) 0.0684(9) 0.1507(7) 0.080(7) Uani 1 1 d DU . .
H124 H 0.2855 0.0281 0.1526 0.096 Uiso 1 1 calc R . .
C125 C 0.231(2) 0.1143(10) 0.1913(7) 0.081(7) Uani 1 1 d DU . .
H125 H 0.2261 0.1070 0.2208 0.097 Uiso 1 1 calc R . .
C126 C 0.1997(18) 0.1705(8) 0.1877(6) 0.052(5) Uani 1 1 d DU . .
H126 H 0.1647 0.2018 0.2141 0.063 Uiso 1 1 calc R . .
C131 C 0.2555(19) 0.2353(10) 0.0302(6) 0.056(6) Uani 1 1 d DU . .
H13A H 0.3567 0.2525 0.0416 0.067 Uiso 1 1 calc R . .
H13B H 0.2053 0.2731 0.0345 0.067 Uiso 1 1 calc R . .
C132 C 0.254(2) 0.2001(9) -0.0203(6) 0.072(7) Uani 1 1 d DU . .
H13C H 0.1562 0.1946 -0.0345 0.086 Uiso 1 1 calc R . .
H13D H 0.2792 0.1564 -0.0253 0.086 Uiso 1 1 calc R . .
C133 C 0.362(2) 0.2350(9) -0.0462(8) 0.082(7) Uani 1 1 d DU . .
H13E H 0.4580 0.2440 -0.0300 0.098 Uiso 1 1 calc R . .
H13F H 0.3679 0.2058 -0.0795 0.098 Uiso 1 1 calc R . .
C134 C 0.3179(17) 0.2987(8) -0.0469(7) 0.055(6) Uani 1 1 d DU . .
H13G H 0.2356 0.2887 -0.0702 0.066 Uiso 1 1 calc R . .
H13H H 0.2856 0.3226 -0.0150 0.066 Uiso 1 1 calc R . .
C135 C 0.4384(16) 0.3420(7) -0.0598(7) 0.046(5) Uani 1 1 d DU . .
H13I H 0.5186 0.3540 -0.0354 0.055 Uiso 1 1 calc R . .
H13J H 0.4744 0.3172 -0.0908 0.055 Uiso 1 1 calc R . .
C136 C 0.3939(17) 0.4026(8) -0.0631(7) 0.050(5) Uani 1 1 d DU . .
H13K H 0.3072 0.3905 -0.0849 0.059 Uiso 1 1 calc R . .
H13L H 0.3669 0.4292 -0.0312 0.059 Uiso 1 1 calc R . .
C137 C 0.5039(18) 0.4430(8) -0.0802(8) 0.061(6) Uani 1 1 d DU . .
H13M H 0.5851 0.4597 -0.0560 0.074 Uiso 1 1 calc R . .
H13N H 0.5405 0.4146 -0.1099 0.074 Uiso 1 1 calc R . .
C138 C 0.4588(16) 0.4982(8) -0.0898(7) 0.043(5) Uani 1 1 d DU . .
H13O H 0.4158 0.5250 -0.0609 0.051 Uiso 1 1 calc R . .
H13P H 0.3823 0.4813 -0.1156 0.051 Uiso 1 1 calc R . .
C139 C 0.5745(18) 0.5421(9) -0.1041(8) 0.062(6) Uani 1 1 d DU . .
H13Q H 0.6481 0.5616 -0.0775 0.075 Uiso 1 1 calc R . .
H13R H 0.6215 0.5152 -0.1320 0.075 Uiso 1 1 calc R . .
C140 C 0.5214(18) 0.5956(8) -0.1164(7) 0.053(6) Uani 1 1 d DU . .
H14A H 0.4644 0.6189 -0.0899 0.064 Uiso 1 1 calc R . .
H14B H 0.4556 0.5757 -0.1451 0.064 Uiso 1 1 calc R . .
C141 C 0.633(2) 0.6446(10) -0.1256(8) 0.067(7) Uani 1 1 d DU . .
C211 C 0.805(2) 0.1547(11) 0.2307(8) 0.072(7) Uani 1 1 d U . .
H21A H 0.9069 0.1736 0.2329 0.086 Uiso 1 1 calc R . .
H21B H 0.8019 0.1107 0.2320 0.086 Uiso 1 1 calc R . .
N21 N 0.6779(14) 0.1928(6) 0.1827(5) 0.042(4) Uani 1 1 d DU . .
C212 C 0.7509(17) 0.1482(8) 0.1874(6) 0.043(5) Uani 1 1 d DU . .
C213 C 0.768(2) 0.0924(9) 0.1482(7) 0.076(7) Uani 1 1 d DU . .
H213 H 0.8142 0.0592 0.1525 0.091 Uiso 1 1 calc R . .
C214 C 0.718(2) 0.0871(11) 0.1042(7) 0.094(8) Uani 1 1 d DU . .
H214 H 0.7320 0.0509 0.0772 0.113 Uiso 1 1 calc R . .
C215 C 0.646(3) 0.1340(12) 0.0989(7) 0.119(10) Uani 1 1 d DU . .
H215 H 0.6145 0.1316 0.0680 0.143 Uiso 1 1 calc R . .
C216 C 0.620(2) 0.1845(10) 0.1384(7) 0.087(8) Uani 1 1 d DU . .
H216 H 0.5602 0.2141 0.1351 0.104 Uiso 1 1 calc R . .
C221 C 0.5931(19) 0.1547(9) 0.2795(7) 0.054(6) Uani 1 1 d U . .
H22A H 0.5614 0.1231 0.2475 0.064 Uiso 1 1 calc R . .
H22B H 0.6060 0.1305 0.3012 0.064 Uiso 1 1 calc R . .
N22 N 0.4781(13) 0.2469(7) 0.2813(5) 0.047(4) Uani 1 1 d DU . .
C222 C 0.4799(15) 0.1994(7) 0.2981(6) 0.031(4) Uani 1 1 d DU . .
C223 C 0.3599(18) 0.1837(9) 0.3225(7) 0.059(6) Uani 1 1 d DU . .
H223 H 0.3504 0.1457 0.3307 0.071 Uiso 1 1 calc R . .
C224 C 0.2584(19) 0.2236(10) 0.3339(7) 0.072(7) Uani 1 1 d DU . .
H224 H 0.1821 0.2155 0.3528 0.087 Uiso 1 1 calc R . .
C225 C 0.2640(19) 0.2749(9) 0.3189(7) 0.070(7) Uani 1 1 d DU . .
H225 H 0.1921 0.3024 0.3272 0.084 Uiso 1 1 calc R . .
C226 C 0.3745(18) 0.2870(9) 0.2917(7) 0.064(6) Uani 1 1 d DU . .
H226 H 0.3792 0.3223 0.2804 0.077 Uiso 1 1 calc R . .
C231 C 0.825(2) 0.2188(9) 0.3205(6) 0.056(6) Uani 1 1 d DU . .
H23A H 0.8434 0.1812 0.3289 0.068 Uiso 1 1 calc R . .
H23B H 0.9179 0.2409 0.3149 0.068 Uiso 1 1 calc R . .
C232 C 0.7617(15) 0.2628(8) 0.3600(5) 0.035(5) Uani 1 1 d DU . .
H23C H 0.6752 0.2395 0.3689 0.042 Uiso 1 1 calc R . .
H23D H 0.7325 0.2982 0.3508 0.042 Uiso 1 1 calc R . .
C233 C 0.8708(17) 0.2910(9) 0.4028(5) 0.055(6) Uani 1 1 d DU . .
H23E H 0.9026 0.2545 0.4100 0.066 Uiso 1 1 calc R . .
H23F H 0.9557 0.3141 0.3930 0.066 Uiso 1 1 calc R . .
C234 C 0.8226(16) 0.3367(9) 0.4483(5) 0.052(5) Uani 1 1 d DU . .
H23G H 0.7519 0.3119 0.4623 0.063 Uiso 1 1 calc R . .
H23H H 0.7735 0.3689 0.4406 0.063 Uiso 1 1 calc R . .
C235 C 0.9445(16) 0.3724(8) 0.4854(5) 0.047(5) Uani 1 1 d DU . .
H23I H 0.9908 0.3407 0.4946 0.057 Uiso 1 1 calc R . .
H23J H 1.0176 0.3961 0.4713 0.057 Uiso 1 1 calc R . .
C236 C 0.8910(19) 0.4193(10) 0.5288(6) 0.071(7) Uani 1 1 d DU . .
H23K H 0.8460 0.4512 0.5194 0.085 Uiso 1 1 calc R . .
H23L H 0.8164 0.3955 0.5423 0.085 Uiso 1 1 calc R . .
C237 C 1.0071(18) 0.4543(9) 0.5663(6) 0.062(6) Uani 1 1 d DU . .
H23M H 1.0557 0.4223 0.5745 0.074 Uiso 1 1 calc R . .
H23N H 1.0791 0.4800 0.5534 0.074 Uiso 1 1 calc R . .
C238 C 0.9520(18) 0.4979(9) 0.6101(6) 0.059(6) Uani 1 1 d DU . .
H23O H 0.8994 0.4710 0.6270 0.070 Uiso 1 1 calc R . .
H23P H 0.8823 0.5214 0.6006 0.070 Uiso 1 1 calc R . .
C239 C 1.0648(17) 0.5471(8) 0.6448(6) 0.057(6) Uani 1 1 d DU . .
H23Q H 1.1337 0.5237 0.6549 0.068 Uiso 1 1 calc R . .
H23R H 1.1185 0.5737 0.6280 0.068 Uiso 1 1 calc R . .
C240 C 1.0056(19) 0.5916(9) 0.6889(6) 0.064(6) Uani 1 1 d DU . .
H24A H 0.9208 0.6071 0.6792 0.077 Uiso 1 1 calc R . .
H24B H 0.9734 0.5669 0.7099 0.077 Uiso 1 1 calc R . .
C241 C 1.113(2) 0.6494(9) 0.7167(7) 0.051(6) Uani 1 1 d DU . .
C311 C 0.4653(17) 0.8330(9) 0.2169(7) 0.041(5) Uani 1 1 d U . .
H31A H 0.4937 0.8684 0.2477 0.050 Uiso 1 1 calc R . .
H31B H 0.4763 0.8511 0.1908 0.050 Uiso 1 1 calc R . .
N31 N 0.5268(12) 0.7373(6) 0.2326(5) 0.034(4) Uani 1 1 d DU . .
C312 C 0.5604(16) 0.7772(8) 0.2090(6) 0.036(5) Uani 1 1 d DU . .
C313 C 0.683(2) 0.7732(10) 0.1813(8) 0.083(8) Uani 1 1 d DU . .
H313 H 0.7093 0.8032 0.1654 0.100 Uiso 1 1 calc R . .
C314 C 0.7627(19) 0.7258(10) 0.1779(7) 0.066(6) Uani 1 1 d DU . .
H314 H 0.8441 0.7215 0.1590 0.079 Uiso 1 1 calc R . .
C315 C 0.7252(18) 0.6835(9) 0.2021(7) 0.064(6) Uani 1 1 d DU . .
H315 H 0.7740 0.6473 0.1975 0.077 Uiso 1 1 calc R . .
C316 C 0.6166(14) 0.6947(7) 0.2330(5) 0.025(4) Uani 1 1 d DU . .
H316 H 0.6040 0.6723 0.2551 0.030 Uiso 1 1 calc R . .
C321 C 0.2264(19) 0.8530(9) 0.2468(6) 0.044(5) Uani 1 1 d U . .
H32A H 0.2564 0.8935 0.2403 0.052 Uiso 1 1 calc R . .
H32B H 0.1225 0.8395 0.2381 0.052 Uiso 1 1 calc R . .
N32 N 0.2950(14) 0.8195(6) 0.3110(5) 0.042(4) Uani 1 1 d DU . .
C322 C 0.252(2) 0.8643(8) 0.2967(6) 0.057(6) Uani 1 1 d DU . .
C323 C 0.229(3) 0.9227(10) 0.3317(7) 0.098(9) Uani 1 1 d DU . .
H323 H 0.1873 0.9539 0.3229 0.118 Uiso 1 1 calc R . .
C324 C 0.266(2) 0.9341(9) 0.3780(7) 0.066(6) Uani 1 1 d DU . .
H324 H 0.2684 0.9764 0.4007 0.079 Uiso 1 1 calc R . .
C325 C 0.2987(19) 0.8859(8) 0.3923(6) 0.055(6) Uani 1 1 d DU . .
H325 H 0.3095 0.8921 0.4253 0.066 Uiso 1 1 calc R . .
C326 C 0.3160(19) 0.8287(9) 0.3586(6) 0.062(6) Uani 1 1 d DU . .
H326 H 0.3427 0.7948 0.3679 0.074 Uiso 1 1 calc R . .
C331 C 0.255(2) 0.7670(10) 0.1670(7) 0.059(6) Uani 1 1 d DU . .
H33A H 0.3153 0.7325 0.1530 0.071 Uiso 1 1 calc R . .
H33B H 0.1568 0.7452 0.1675 0.071 Uiso 1 1 calc R . .
C332 C 0.2509(18) 0.8020(8) 0.1346(6) 0.060(6) Uani 1 1 d DU . .
H33C H 0.3471 0.8078 0.1222 0.072 Uiso 1 1 calc R . .
H33D H 0.2253 0.8454 0.1520 0.072 Uiso 1 1 calc R . .
C333 C 0.1403(18) 0.7659(8) 0.0925(6) 0.061(6) Uani 1 1 d DU . .
H33E H 0.0464 0.7560 0.1052 0.073 Uiso 1 1 calc R . .
H33F H 0.1283 0.7944 0.0740 0.073 Uiso 1 1 calc R . .
C334 C 0.1857(16) 0.7025(7) 0.0591(5) 0.040(5) Uani 1 1 d DU . .
H33G H 0.2693 0.7133 0.0417 0.048 Uiso 1 1 calc R . .
H33H H 0.2167 0.6781 0.0786 0.048 Uiso 1 1 calc R . .
C335 C 0.0672(16) 0.6590(7) 0.0226(6) 0.041(5) Uani 1 1 d DU . .
H33I H -0.0138 0.6466 0.0402 0.050 Uiso 1 1 calc R . .
H33J H 0.0319 0.6848 0.0048 0.050 Uiso 1 1 calc R . .
C336 C 0.1082(16) 0.5987(7) -0.0127(6) 0.045(5) Uani 1 1 d DU . .
H33K H 0.1401 0.5721 0.0050 0.054 Uiso 1 1 calc R . .
H33L H 0.1913 0.6110 -0.0296 0.054 Uiso 1 1 calc R . .
C337 C -0.0070(17) 0.5575(8) -0.0493(6) 0.048(5) Uani 1 1 d DU . .
H33M H -0.0862 0.5421 -0.0324 0.058 Uiso 1 1 calc R . .
H33N H -0.0453 0.5854 -0.0647 0.058 Uiso 1 1 calc R . .
C338 C 0.0329(17) 0.5008(8) -0.0872(6) 0.052(5) Uani 1 1 d DU . .
H33O H 0.0781 0.4748 -0.0716 0.063 Uiso 1 1 calc R . .
H33P H 0.1072 0.5167 -0.1055 0.063 Uiso 1 1 calc R . .
C339 C -0.0840(18) 0.4555(9) -0.1228(6) 0.065(6) Uani 1 1 d DU . .
H33Q H -0.1384 0.4812 -0.1360 0.078 Uiso 1 1 calc R . .
H33R H -0.1517 0.4336 -0.1059 0.078 Uiso 1 1 calc R . .
C340 C -0.0235(15) 0.4045(8) -0.1636(6) 0.040(5) Uani 1 1 d DU . .
H34A H 0.0430 0.4266 -0.1807 0.048 Uiso 1 1 calc R . .
H34B H 0.0324 0.3794 -0.1502 0.048 Uiso 1 1 calc R . .
C341 C -0.139(2) 0.3581(9) -0.1991(7) 0.061(6) Uani 1 1 d DU . .
C411 C 0.6914(17) 0.8444(8) 0.4145(6) 0.036(5) Uani 1 1 d U . .
H41A H 0.6877 0.8868 0.4398 0.044 Uiso 1 1 calc R . .
H41B H 0.5922 0.8213 0.4064 0.044 Uiso 1 1 calc R . .
N41 N 0.8311(16) 0.8125(7) 0.3445(5) 0.056(5) Uani 1 1 d DU . .
C412 C 0.7533(16) 0.8552(7) 0.3710(5) 0.036(5) Uani 1 1 d DU . .
C413 C 0.7305(17) 0.9085(8) 0.3583(6) 0.047(5) Uani 1 1 d DU . .
H413 H 0.6778 0.9402 0.3781 0.057 Uiso 1 1 calc R . .
C414 C 0.7835(19) 0.9147(8) 0.3181(6) 0.053(6) Uani 1 1 d DU . .
H414 H 0.7684 0.9508 0.3094 0.064 Uiso 1 1 calc R . .
C415 C 0.8582(18) 0.8696(8) 0.2901(6) 0.046(5) Uani 1 1 d DU . .
H415 H 0.8937 0.8731 0.2612 0.055 Uiso 1 1 calc R . .
C416 C 0.8824(16) 0.8189(7) 0.3034(5) 0.037(5) Uani 1 1 d DU . .
H416 H 0.9360 0.7875 0.2838 0.044 Uiso 1 1 calc R . .
C421 C 0.9071(16) 0.8444(8) 0.4570(6) 0.036(5) Uani 1 1 d U . .
H42A H 0.8891 0.8650 0.4912 0.043 Uiso 1 1 calc R . .
H42B H 0.9378 0.8792 0.4440 0.043 Uiso 1 1 calc R . .
N42 N 1.0267(12) 0.7542(6) 0.4131(5) 0.035(4) Uani 1 1 d DU . .
C422 C 1.0236(15) 0.8053(7) 0.4531(5) 0.033(4) Uani 1 1 d DU . .
C423 C 1.1336(16) 0.8180(8) 0.4888(6) 0.045(5) Uani 1 1 d DU . .
H423 H 1.1305 0.8517 0.5186 0.054 Uiso 1 1 calc R . .
C424 C 1.2440(17) 0.7824(9) 0.4809(6) 0.061(6) Uani 1 1 d DU . .
H424 H 1.3243 0.7951 0.5031 0.073 Uiso 1 1 calc R . .
C425 C 1.2386(17) 0.7285(9) 0.4410(6) 0.059(6) Uani 1 1 d DU . .
H425 H 1.3056 0.6992 0.4377 0.071 Uiso 1 1 calc R . .
C426 C 1.1350(16) 0.7176(8) 0.4057(6) 0.044(5) Uani 1 1 d DU . .
H426 H 1.1387 0.6841 0.3758 0.053 Uiso 1 1 calc R . .
C431 C 0.6848(19) 0.7816(9) 0.4646(7) 0.049(5) Uani 1 1 d DU . .
H43A H 0.6581 0.8190 0.4908 0.059 Uiso 1 1 calc R . .
H43B H 0.5952 0.7569 0.4462 0.059 Uiso 1 1 calc R . .
C432 C 0.7461(15) 0.7409(8) 0.4855(6) 0.041(5) Uani 1 1 d DU . .
H43C H 0.8249 0.7671 0.5089 0.049 Uiso 1 1 calc R . .
H43D H 0.7870 0.7068 0.4602 0.049 Uiso 1 1 calc R . .
C433 C 0.6324(16) 0.7089(8) 0.5108(7) 0.048(5) Uani 1 1 d DU . .
H43E H 0.5969 0.7434 0.5372 0.058 Uiso 1 1 calc R . .
H43F H 0.5502 0.6861 0.4878 0.058 Uiso 1 1 calc R . .
C434 C 0.6842(16) 0.6611(8) 0.5308(6) 0.043(5) Uani 1 1 d DU . .
H43G H 0.7604 0.6842 0.5561 0.052 Uiso 1 1 calc R . .
H43H H 0.7263 0.6281 0.5051 0.052 Uiso 1 1 calc R . .
C435 C 0.5632(15) 0.6276(8) 0.5515(6) 0.036(5) Uani 1 1 d DU . .
H43I H 0.5225 0.6607 0.5775 0.043 Uiso 1 1 calc R . .
H43J H 0.4861 0.6055 0.5263 0.043 Uiso 1 1 calc R . .
C436 C 0.6103(15) 0.5792(8) 0.5705(6) 0.034(4) Uani 1 1 d DU . .
H43K H 0.6828 0.6019 0.5972 0.041 Uiso 1 1 calc R . .
H43L H 0.6573 0.5479 0.5451 0.041 Uiso 1 1 calc R . .
C437 C 0.4910(16) 0.5427(9) 0.5880(7) 0.050(5) Uani 1 1 d DU . .
H43M H 0.4225 0.5168 0.5609 0.060 Uiso 1 1 calc R . .
H43N H 0.4391 0.5739 0.6118 0.060 Uiso 1 1 calc R . .
C438 C 0.5449(16) 0.4986(8) 0.6103(7) 0.048(5) Uani 1 1 d DU . .
H43O H 0.6033 0.5255 0.6397 0.057 Uiso 1 1 calc R . .
H43P H 0.6091 0.4724 0.5881 0.057 Uiso 1 1 calc R . .
C439 C 0.4304(17) 0.4528(8) 0.6232(7) 0.052(5) Uani 1 1 d DU . .
H43Q H 0.3655 0.4786 0.6454 0.063 Uiso 1 1 calc R . .
H43R H 0.3725 0.4251 0.5938 0.063 Uiso 1 1 calc R . .
C440 C 0.4909(15) 0.4100(7) 0.6460(6) 0.035(4) Uani 1 1 d DU . .
H44A H 0.5180 0.4350 0.6800 0.041 Uiso 1 1 calc R . .
H44B H 0.5785 0.3957 0.6300 0.041 Uiso 1 1 calc R . .
C441 C 0.3824(18) 0.3512(8) 0.6422(7) 0.042(5) Uani 1 1 d DU . .
Cl3 Cl 0.0677(10) 0.0939(4) 0.3878(3) 0.042(2) Uani 0.50 1 d PDU A 1
Cl2 Cl 0.9284(11) 0.9326(5) 0.1770(4) 0.062(3) Uani 0.50 1 d PDU B 1
O72 O 0.021(3) 0.0763(13) 0.3392(6) 0.109(6) Uani 0.50 1 d PDU A 1
O61 O 0.954(3) 0.8716(10) 0.1769(11) 0.114(6) Uani 0.50 1 d PDU B 1
O71 O 0.040(3) 0.1585(9) 0.4120(9) 0.109(6) Uani 0.50 1 d PDU A 1
O62 O 0.831(3) 0.9211(14) 0.1357(8) 0.114(6) Uani 0.50 1 d PDU B 1
O63 O 0.856(3) 0.9662(13) 0.2180(8) 0.114(6) Uani 0.50 1 d PDU B 1
O64 O 1.055(2) 0.9711(12) 0.1726(11) 0.114(6) Uani 0.50 1 d PDU B 1
O73 O 0.012(3) 0.0503(12) 0.4093(10) 0.109(6) Uani 0.50 1 d PDU A 1
O74 O 0.2242(17) 0.0984(14) 0.3892(11) 0.109(6) Uani 0.50 1 d PDU A 1

loop_
_atom_site_aniso_label
_atom_site_aniso_U_11
_atom_site_aniso_U_22
_atom_site_aniso_U_33
_atom_site_aniso_U_23
_atom_site_aniso_U_13
_atom_site_aniso_U_12
Zn1 0.0375(14) 0.0679(19) 0.0497(17) 0.0176(14) 0.0082(11) -0.0001(12)
Zn2 0.0414(14) 0.0559(17) 0.0529(16) 0.0218(14) 0.0091(11) 0.0076(11)
Zn3 0.0359(14) 0.0493(16) 0.0580(17) 0.0227(13) -0.0067(11) -0.0005(11)
Zn4 0.0276(12) 0.0367(14) 0.0528(16) 0.0185(12) 0.0040(10) 0.0009(10)
Cl1 0.059(3) 0.042(3) 0.070(4) 0.015(3) 0.008(3) 0.010(2)
O11 0.044(7) 0.060(7) 0.061(7) 0.016(6) 0.003(6) 0.003(6)
O12 0.058(7) 0.059(7) 0.042(7) 0.026(6) -0.005(5) 0.000(6)
O13 0.052(8) 0.062(9) 0.063(9) 0.000(7) 0.007(7) 0.000(7)
O21 0.037(6) 0.051(7) 0.053(7) 0.018(6) 0.003(5) 0.002(5)
O22 0.041(7) 0.063(9) 0.059(9) 0.016(8) 0.016(6) -0.021(6)
O23 0.069(8) 0.049(8) 0.055(8) 0.042(7) 0.014(6) -0.003(6)
O31 0.054(7) 0.044(7) 0.047(7) 0.020(6) 0.010(5) 0.016(5)
O32 0.039(6) 0.065(7) 0.052(7) 0.013(6) 0.006(5) 0.006(5)
O33 0.067(8) 0.054(8) 0.064(9) 0.052(7) 0.000(6) 0.018(6)
O41 0.035(6) 0.058(7) 0.042(7) 0.013(6) 0.004(5) 0.003(5)
O42 0.077(9) 0.067(10) 0.056(9) 0.035(8) 0.014(7) -0.015(7)
O43 0.048(7) 0.043(8) 0.028(7) 0.016(6) 0.010(5) -0.008(6)
O51 0.089(5) 0.096(6) 0.127(7) 0.033(5) 0.023(5) 0.013(4)
O52 0.089(5) 0.096(6) 0.127(7) 0.033(5) 0.023(5) 0.013(4)
O53 0.089(5) 0.096(6) 0.127(7) 0.033(5) 0.023(5) 0.013(4)
O54 0.089(5) 0.096(6) 0.127(7) 0.033(5) 0.023(5) 0.013(4)
N13 0.049(8) 0.049(8) 0.061(8) 0.020(7) 0.014(6) 0.004(6)
N23 0.052(8) 0.066(9) 0.062(9) 0.021(7) -0.006(7) 0.002(7)
N33 0.037(7) 0.049(8) 0.052(8) 0.025(7) -0.007(6) 0.010(6)
N43 0.052(8) 0.051(8) 0.054(8) 0.017(7) 0.002(6) 0.008(6)
C111 0.066(10) 0.079(10) 0.053(9) 0.030(8) -0.007(7) 0.004(8)
N11 0.033(7) 0.053(8) 0.048(8) 0.016(7) 0.013(6) 0.003(6)
C112 0.057(9) 0.060(10) 0.058(10) 0.022(8) 0.005(7) 0.001(7)
C113 0.060(9) 0.067(10) 0.060(10) 0.013(8) -0.003(8) 0.004(8)
C114 0.043(8) 0.050(9) 0.055(9) 0.025(7) 0.011(7) 0.000(7)
C115 0.072(10) 0.072(10) 0.080(10) 0.036(8) -0.002(8) 0.011(8)
C116 0.060(9) 0.061(9) 0.050(9) 0.025(8) 0.010(7) 0.003(7)
C121 0.036(8) 0.045(9) 0.051(9) 0.013(7) 0.009(7) 0.010(7)
N12 0.074(9) 0.069(9) 0.071(9) 0.028(8) 0.006(7) -0.002(7)
C122 0.058(9) 0.062(10) 0.060(10) 0.015(8) -0.006(7) 0.019(7)
C123 0.082(11) 0.081(11) 0.090(11) 0.025(8) -0.002(8) 0.011(8)
C124 0.084(10) 0.078(11) 0.081(11) 0.033(8) -0.003(8) 0.008(8)
C125 0.075(10) 0.087(11) 0.080(11) 0.032(9) -0.001(8) 0.006(8)
C126 0.044(8) 0.056(9) 0.051(9) 0.014(7) 0.005(7) -0.003(7)
C131 0.044(8) 0.070(10) 0.052(9) 0.024(8) 0.024(7) -0.008(7)
C132 0.075(10) 0.074(10) 0.068(10) 0.028(8) 0.009(8) 0.008(8)
C133 0.079(10) 0.080(11) 0.082(11) 0.022(8) 0.012(8) 0.013(8)
C134 0.055(9) 0.063(9) 0.057(9) 0.030(8) 0.006(7) 0.013(7)
C135 0.039(8) 0.040(9) 0.047(9) 0.002(7) 0.004(7) 0.002(7)
C136 0.038(8) 0.053(9) 0.059(9) 0.022(7) 0.010(7) 0.006(7)
C137 0.057(9) 0.067(10) 0.064(10) 0.029(8) 0.013(7) 0.001(7)
C138 0.031(8) 0.048(9) 0.054(9) 0.023(7) 0.008(7) 0.007(7)
C139 0.061(9) 0.059(10) 0.067(10) 0.021(8) 0.005(7) 0.012(7)
C140 0.055(9) 0.048(9) 0.059(9) 0.019(7) 0.006(7) 0.017(7)
C141 0.063(10) 0.071(10) 0.073(10) 0.026(8) 0.001(8) 0.025(8)
C211 0.059(9) 0.066(10) 0.089(11) 0.026(8) 0.015(8) 0.006(8)
N21 0.041(7) 0.041(8) 0.049(8) 0.020(6) 0.012(6) 0.012(6)
C212 0.043(8) 0.043(9) 0.043(9) 0.016(7) 0.013(7) 0.001(7)
C213 0.070(10) 0.074(10) 0.082(11) 0.023(8) 0.007(8) 0.014(8)
C214 0.091(11) 0.093(12) 0.094(12) 0.025(9) 0.007(8) 0.017(8)
C215 0.122(13) 0.117(13) 0.120(13) 0.044(9) 0.020(9) 0.013(9)
C216 0.099(11) 0.082(11) 0.077(11) 0.031(9) 0.012(8) -0.002(8)
C221 0.052(9) 0.055(9) 0.060(9) 0.029(8) 0.009(7) 0.005(7)
N22 0.029(7) 0.057(8) 0.057(8) 0.021(7) 0.000(6) 0.014(6)
C222 0.030(7) 0.034(8) 0.033(8) 0.015(7) 0.005(6) 0.007(6)
C223 0.059(9) 0.056(9) 0.065(10) 0.028(8) 0.009(7) 0.001(7)
C224 0.066(10) 0.078(10) 0.076(10) 0.034(8) -0.012(8) 0.003(8)
C225 0.067(10) 0.078(10) 0.070(10) 0.036(8) 0.001(8) 0.001(8)
C226 0.062(9) 0.064(10) 0.062(10) 0.016(8) 0.006(8) 0.006(8)
C231 0.056(9) 0.056(9) 0.059(9) 0.020(8) 0.006(7) 0.013(7)
C232 0.029(7) 0.036(8) 0.039(8) 0.013(7) 0.003(6) 0.000(6)
C233 0.045(9) 0.059(9) 0.056(9) 0.013(7) 0.003(7) 0.005(7)
C234 0.040(8) 0.058(9) 0.055(9) 0.009(7) 0.014(7) 0.022(7)
C235 0.037(8) 0.050(9) 0.050(9) 0.006(7) 0.000(7) 0.020(7)
C236 0.066(10) 0.082(10) 0.062(10) 0.022(8) 0.011(8) 0.005(8)
C237 0.057(9) 0.069(10) 0.055(9) 0.019(8) -0.002(7) 0.003(7)
C238 0.053(9) 0.056(9) 0.063(10) 0.016(8) 0.005(7) 0.008(7)
C239 0.050(9) 0.055(9) 0.061(10) 0.014(8) 0.002(7) 0.007(7)
C240 0.062(9) 0.068(10) 0.063(10) 0.023(8) -0.001(7) 0.013(8)
C241 0.052(9) 0.052(9) 0.048(9) 0.017(7) 0.001(7) 0.003(7)
C311 0.048(8) 0.042(8) 0.035(8) 0.017(7) -0.007(7) -0.002(7)
N31 0.021(6) 0.035(7) 0.045(7) 0.013(6) -0.008(5) 0.003(6)
C312 0.034(8) 0.040(8) 0.034(8) 0.012(7) 0.001(6) 0.002(7)
C313 0.088(11) 0.084(11) 0.072(11) 0.025(8) 0.003(8) -0.004(8)
C314 0.058(9) 0.077(10) 0.063(10) 0.028(8) 0.009(7) 0.006(8)
C315 0.066(10) 0.068(10) 0.059(10) 0.021(8) 0.002(8) 0.010(8)
C316 0.028(7) 0.031(8) 0.024(7) 0.020(6) 0.010(6) 0.006(6)
C321 0.049(8) 0.042(9) 0.052(9) 0.026(7) -0.011(7) 0.019(7)
N32 0.034(7) 0.046(8) 0.042(8) 0.015(6) -0.001(6) -0.003(6)
C322 0.058(9) 0.050(9) 0.061(10) 0.018(8) -0.003(7) 0.009(7)
C323 0.099(11) 0.095(12) 0.099(12) 0.028(9) 0.005(9) 0.022(8)
C324 0.076(10) 0.065(10) 0.062(10) 0.026(8) 0.005(8) 0.017(8)
C325 0.051(9) 0.061(9) 0.054(9) 0.024(8) -0.003(7) -0.003(7)
C326 0.057(9) 0.064(10) 0.067(10) 0.028(8) 0.002(7) 0.007(7)
C331 0.064(9) 0.050(9) 0.063(10) 0.021(8) 0.000(7) 0.007(7)
C332 0.051(9) 0.063(10) 0.066(10) 0.015(8) 0.004(7) 0.025(7)
C333 0.050(9) 0.070(10) 0.054(9) 0.011(8) -0.012(7) 0.009(7)
C334 0.046(8) 0.039(8) 0.043(8) 0.021(7) 0.012(7) 0.014(7)
C335 0.047(8) 0.034(8) 0.048(9) 0.019(7) 0.001(7) 0.005(7)
C336 0.036(8) 0.045(9) 0.049(9) 0.010(7) 0.005(7) 0.005(7)
C337 0.041(8) 0.052(9) 0.045(9) 0.008(7) -0.001(7) 0.010(7)
C338 0.043(8) 0.061(9) 0.049(9) 0.015(7) -0.007(7) 0.004(7)
C339 0.053(9) 0.062(10) 0.071(10) 0.013(8) 0.000(7) 0.008(7)
C340 0.029(8) 0.036(8) 0.048(9) 0.004(7) 0.003(7) 0.007(6)
C341 0.050(9) 0.067(10) 0.063(10) 0.017(8) 0.008(7) 0.015(8)
C411 0.033(8) 0.034(8) 0.037(8) 0.007(7) 0.002(6) 0.002(6)
N41 0.064(8) 0.045(8) 0.060(8) 0.021(7) 0.002(7) -0.001(6)
C412 0.027(7) 0.040(8) 0.037(8) 0.012(7) 0.007(6) -0.001(6)
C413 0.045(8) 0.039(9) 0.056(9) 0.011(7) -0.009(7) 0.014(7)
C414 0.054(9) 0.053(9) 0.065(10) 0.033(8) -0.001(7) 0.012(7)
C415 0.054(9) 0.047(9) 0.041(9) 0.025(7) -0.010(7) 0.003(7)
C416 0.043(8) 0.038(8) 0.032(8) 0.019(7) -0.002(6) -0.004(6)
C421 0.036(8) 0.040(8) 0.037(8) 0.020(7) 0.005(6) 0.007(7)
N42 0.031(7) 0.031(7) 0.047(8) 0.019(6) 0.009(6) 0.002(6)
C422 0.033(8) 0.043(8) 0.023(8) 0.013(7) 0.006(6) -0.004(6)
C423 0.041(8) 0.041(9) 0.046(9) 0.012(7) 0.004(7) -0.011(7)
C424 0.058(9) 0.062(10) 0.060(9) 0.024(8) 0.014(7) -0.004(7)
C425 0.048(9) 0.065(10) 0.066(10) 0.024(8) -0.004(7) 0.011(7)
C426 0.050(9) 0.037(8) 0.051(9) 0.021(7) 0.006(7) 0.004(7)
C431 0.056(9) 0.050(9) 0.045(9) 0.022(7) -0.004(7) 0.004(7)
C432 0.025(7) 0.049(9) 0.049(9) 0.017(7) 0.004(6) 0.006(7)
C433 0.036(8) 0.051(9) 0.057(9) 0.016(7) 0.015(7) 0.008(7)
C434 0.046(8) 0.034(8) 0.053(9) 0.019(7) 0.013(7) 0.006(7)
C435 0.031(7) 0.040(8) 0.042(8) 0.020(7) 0.018(6) 0.005(6)
C436 0.033(8) 0.036(8) 0.036(8) 0.022(7) 0.009(6) -0.010(6)
C437 0.049(9) 0.053(9) 0.058(9) 0.032(7) 0.000(7) 0.009(7)
C438 0.042(8) 0.046(9) 0.057(9) 0.023(7) 0.009(7) 0.001(7)
C439 0.044(8) 0.058(9) 0.056(9) 0.022(7) 0.010(7) 0.004(7)
C440 0.027(7) 0.034(8) 0.048(8) 0.020(7) -0.001(6) 0.008(6)
C441 0.034(8) 0.041(9) 0.047(9) 0.010(7) 0.001(7) 0.000(7)
Cl3 0.066(5) 0.023(5) 0.028(5) 0.000(4) 0.026(4) -0.007(4)
Cl2 0.067(6) 0.071(6) 0.071(7) 0.053(6) 0.013(5) 0.004(5)
O72 0.117(9) 0.095(9) 0.121(10) 0.038(8) 0.001(8) 0.026(7)
O61 0.121(10) 0.111(10) 0.115(10) 0.046(8) 0.006(8) 0.017(8)
O71 0.117(9) 0.095(9) 0.121(10) 0.038(8) 0.001(8) 0.026(7)
O62 0.121(10) 0.111(10) 0.115(10) 0.046(8) 0.006(8) 0.017(8)
O63 0.121(10) 0.111(10) 0.115(10) 0.046(8) 0.006(8) 0.017(8)
O64 0.121(10) 0.111(10) 0.115(10) 0.046(8) 0.006(8) 0.017(8)
O73 0.117(9) 0.095(9) 0.121(10) 0.038(8) 0.001(8) 0.026(7)
O74 0.117(9) 0.095(9) 0.121(10) 0.038(8) 0.001(8) 0.026(7)

loop_
_atom_type_symbol
_atom_type_description
_atom_type_scat_dispersion_real
_atom_type_scat_dispersion_imag
_atom_type_scat_source
C C 0.0033 0.0016 'International Tables Vol C Tables 4.2.6.8 and 6.1.1.4'
H H 0.0000 0.0000 'International Tables Vol C Tables 4.2.6.8 and 6.1.1.4'
N N 0.0061 0.0033 'International Tables Vol C Tables 4.2.6.8 and 6.1.1.4'
O O 0.0106 0.0060 'International Tables Vol C Tables 4.2.6.8 and 6.1.1.4'
Cl Cl 0.1484 0.1585 'International Tables Vol C Tables 4.2.6.8 and 6.1.1.4'
Zn Zn 0.2839 1.4301 'International Tables Vol C Tables 4.2.6.8 and 6.1.1.4'

loop_
_geom_angle_atom_site_label_1
_geom_angle_atom_site_label_2
_geom_angle_atom_site_label_3
_geom_angle
_geom_angle_site_symmetry_1
_geom_angle_site_symmetry_3
N11 Zn1 O13 102.8(5) . .
N11 Zn1 N12 111.7(6) . .
O13 Zn1 N12 93.3(6) . .
N11 Zn1 O11 87.9(5) . 2_665
O13 Zn1 O11 92.6(5) . 2_665
N12 Zn1 O11 157.7(6) . 2_665
N11 Zn1 O12 143.2(5) . 2_665
O13 Zn1 O12 93.5(5) . 2_665
N12 Zn1 O12 99.8(6) . 2_665
O11 Zn1 O12 58.3(5) 2_665 2_665
N11 Zn1 N13 78.4(6) . .
O13 Zn1 N13 170.2(6) . .
N12 Zn1 N13 77.3(6) . .
O11 Zn1 N13 97.2(5) 2_665 .
O12 Zn1 N13 91.0(5) 2_665 .
N11 Zn1 C141 115.4(6) . 2_665
O13 Zn1 C141 94.6(6) . 2_665
N12 Zn1 C141 128.9(7) . 2_665
O11 Zn1 C141 29.0(5) 2_665 2_665
O12 Zn1 C141 29.4(5) 2_665 2_665
N13 Zn1 C141 93.6(7) . 2_665
O21 Zn2 N22 103.6(6) 2_766 .
O21 Zn2 N21 144.5(5) 2_766 .
N22 Zn2 N21 111.5(6) . .
O21 Zn2 O23 84.9(5) 2_766 .
N22 Zn2 O23 96.5(5) . .
N21 Zn2 O23 95.1(5) . .
O21 Zn2 N23 100.7(6) 2_766 .
N22 Zn2 N23 80.2(6) . .
N21 Zn2 N23 81.6(6) . .
O23 Zn2 N23 174.1(5) . .
O21 Zn2 C241 27.3(5) 2_766 2_766
N22 Zn2 C241 127.9(6) . 2_766
N21 Zn2 C241 118.0(6) . 2_766
O23 Zn2 C241 94.1(6) . 2_766
N23 Zn2 C241 91.8(6) . 2_766
O33 Zn3 N31 102.7(5) . .
O33 Zn3 N32 94.4(5) . .
N31 Zn3 N32 110.4(5) . .
O33 Zn3 O31 91.3(5) . 2_565
N31 Zn3 O31 143.6(5) . 2_565
N32 Zn3 O31 101.6(5) . 2_565
O33 Zn3 N33 171.3(6) . .
N31 Zn3 N33 80.8(5) . .
N32 Zn3 N33 76.9(6) . .
O31 Zn3 N33 90.3(5) 2_565 .
O33 Zn3 O32 88.8(5) . 2_565
N31 Zn3 O32 87.5(5) . 2_565
N32 Zn3 O32 160.6(5) . 2_565
O31 Zn3 O32 59.1(4) 2_565 2_565
N33 Zn3 O32 99.3(5) . 2_565
O33 Zn3 C341 90.6(6) . 2_565
N31 Zn3 C341 115.2(6) . 2_565
N32 Zn3 C341 131.7(6) . 2_565
O31 Zn3 C341 30.2(5) 2_565 2_565
N33 Zn3 C341 95.1(6) . 2_565
O32 Zn3 C341 28.9(5) 2_565 2_565
O41 Zn4 N41 145.9(6) 2_666 .
O41 Zn4 N42 102.6(5) 2_666 .
N41 Zn4 N42 110.9(6) . .
O41 Zn4 O43 83.0(4) 2_666 .
N41 Zn4 O43 98.8(5) . .
N42 Zn4 O43 96.7(5) . .
O41 Zn4 N43 102.9(5) 2_666 .
N41 Zn4 N43 78.1(6) . .
N42 Zn4 N43 79.2(5) . .
O43 Zn4 N43 173.4(5) . .
O53 Cl1 O54 112.0(9) . .
O53 Cl1 O51 106.7(9) . .
O54 Cl1 O51 110.5(9) . .
O53 Cl1 O52 109.7(9) . .
O54 Cl1 O52 107.8(9) . .
O51 Cl1 O52 110.1(9) . .
C141 O11 Zn1 89.4(11) . 2_665
C141 O12 Zn1 88.2(11) . 2_665
C241 O21 Zn2 104.6(11) . 2_766
C341 O31 Zn3 92.3(10) . 2_565
C341 O32 Zn3 88.6(10) . 2_565
C441 O41 Zn4 106.5(10) . 2_666
C131 N13 C121 111.8(15) . .
C131 N13 C111 114.1(15) . .
C121 N13 C111 108.4(15) . .
C131 N13 Zn1 113.0(12) . .
C121 N13 Zn1 104.8(12) . .
C111 N13 Zn1 104.1(11) . .
C231 N23 C221 113.8(16) . .
C231 N23 C211 116.2(15) . .
C221 N23 C211 105.6(15) . .
C231 N23 Zn2 119.9(13) . .
C221 N23 Zn2 101.8(11) . .
C211 N23 Zn2 97.1(12) . .
C331 N33 C321 117.0(14) . .
C331 N33 C311 107.9(14) . .
C321 N33 C311 107.6(14) . .
C331 N33 Zn3 111.3(11) . .
C321 N33 Zn3 107.3(10) . .
C311 N33 Zn3 105.0(9) . .
C421 N43 C411 112.6(15) . .
C421 N43 C431 110.6(14) . .
C411 N43 C431 106.8(13) . .
C421 N43 Zn4 104.5(11) . .
C411 N43 Zn4 104.7(11) . .
C431 N43 Zn4 117.5(12) . .
C112 C111 N13 108.7(16) . .
C112 C111 H11A 109.9 . .
N13 C111 H11A 109.9 . .
C112 C111 H11B 109.9 . .
N13 C111 H11B 109.9 . .
H11A C111 H11B 108.3 . .
C112 N11 C116 123.4(13) . .
C112 N11 Zn1 114.5(10) . .
C116 N11 Zn1 120.7(11) . .
N11 C112 C113 118.0(14) . .
N11 C112 C111 118.9(15) . .
C113 C112 C111 123.1(16) . .
C114 C113 C112 118.1(14) . .
C114 C113 H113 120.9 . .
C112 C113 H113 120.9 . .
C113 C114 C115 123.6(14) . .
C113 C114 H114 118.2 . .
C115 C114 H114 118.2 . .
C114 C115 C116 116.5(14) . .
C114 C115 H115 121.8 . .
C116 C115 H115 121.8 . .
N11 C116 C115 120.3(14) . .
N11 C116 H116 119.9 . .
C115 C116 H116 119.9 . .
C122 C121 N13 114.5(15) . .
C122 C121 H12A 108.6 . .
N13 C121 H12A 108.6 . .
C122 C121 H12B 108.6 . .
N13 C121 H12B 108.6 . .
H12A C121 H12B 107.6 . .
C122 N12 C126 123.4(14) . .
C122 N12 Zn1 113.5(12) . .
C126 N12 Zn1 123.0(12) . .
N12 C122 C121 119.3(16) . .
N12 C122 C123 118.2(14) . .
C121 C122 C123 122.5(17) . .
C124 C123 C122 117.3(15) . .
C124 C123 H123 121.3 . .
C122 C123 H123 121.3 . .
C123 C124 C125 123.8(16) . .
C123 C124 H124 118.1 . .
C125 C124 H124 118.1 . .
C126 C125 C124 117.8(15) . .
C126 C125 H125 121.1 . .
C124 C125 H125 121.1 . .
C125 C126 N12 119.3(14) . .
C125 C126 H126 120.4 . .
N12 C126 H126 120.4 . .
N13 C131 C132 119.6(16) . .
N13 C131 H13A 107.4 . .
C132 C131 H13A 107.4 . .
N13 C131 H13B 107.4 . .
C132 C131 H13B 107.4 . .
H13A C131 H13B 106.9 . .
C131 C132 C133 112.4(15) . .
C131 C132 H13C 109.1 . .
C133 C132 H13C 109.1 . .
C131 C132 H13D 109.1 . .
C133 C132 H13D 109.1 . .
H13C C132 H13D 107.9 . .
C134 C133 C132 112.8(14) . .
C134 C133 H13E 109.0 . .
C132 C133 H13E 109.0 . .
C134 C133 H13F 109.0 . .
C132 C133 H13F 109.0 . .
H13E C133 H13F 107.8 . .
C135 C134 C133 113.5(13) . .
C135 C134 H13G 108.9 . .
C133 C134 H13G 108.9 . .
C135 C134 H13H 108.9 . .
C133 C134 H13H 108.9 . .
H13G C134 H13H 107.7 . .
C136 C135 C134 113.6(12) . .
C136 C135 H13I 108.8 . .
C134 C135 H13I 108.8 . .
C136 C135 H13J 108.8 . .
C134 C135 H13J 108.8 . .
H13I C135 H13J 107.7 . .
C137 C136 C135 115.3(13) . .
C137 C136 H13K 108.4 . .
C135 C136 H13K 108.4 . .
C137 C136 H13L 108.4 . .
C135 C136 H13L 108.4 . .
H13K C136 H13L 107.5 . .
C138 C137 C136 117.0(13) . .
C138 C137 H13M 108.0 . .
C136 C137 H13M 108.0 . .
C138 C137 H13N 108.0 . .
C136 C137 H13N 108.0 . .
H13M C137 H13N 107.3 . .
C137 C138 C139 116.7(12) . .
C137 C138 H13O 108.1 . .
C139 C138 H13O 108.1 . .
C137 C138 H13P 108.1 . .
C139 C138 H13P 108.1 . .
H13O C138 H13P 107.3 . .
C140 C139 C138 114.7(13) . .
C140 C139 H13Q 108.6 . .
C138 C139 H13Q 108.6 . .
C140 C139 H13R 108.6 . .
C138 C139 H13R 108.6 . .
H13Q C139 H13R 107.6 . .
C139 C140 C141 116.8(14) . .
C139 C140 H14A 108.1 . .
C141 C140 H14A 108.1 . .
C139 C140 H14B 108.1 . .
C141 C140 H14B 108.1 . .
H14A C140 H14B 107.3 . .
O11 C141 O12 123.9(18) . .
O11 C141 C140 119.9(18) . .
O12 C141 C140 116.2(18) . .
O11 C141 Zn1 61.6(10) . 2_665
O12 C141 Zn1 62.4(10) . 2_665
C140 C141 Zn1 176.7(17) . 2_665
C212 C211 N23 120.2(17) . .
C212 C211 H21A 107.3 . .
N23 C211 H21A 107.3 . .
C212 C211 H21B 107.3 . .
N23 C211 H21B 107.3 . .
H21A C211 H21B 106.9 . .
C212 N21 C216 118.8(13) . .
C212 N21 Zn2 113.2(11) . .
C216 N21 Zn2 128.0(12) . .
N21 C212 C211 119.3(17) . .
N21 C212 C213 121.5(14) . .
C211 C212 C213 119.1(17) . .
C214 C213 C212 118.8(15) . .
C214 C213 H213 120.6 . .
C212 C213 H213 120.6 . .
C213 C214 C215 119.9(16) . .
C213 C214 H214 120.1 . .
C215 C214 H214 120.1 . .
C214 C215 C216 119.7(17) . .
C214 C215 H215 120.1 . .
C216 C215 H215 120.1 . .
C215 C216 N21 120.9(16) . .
C215 C216 H216 119.5 . .
N21 C216 H216 119.5 . .
C222 C221 N23 109.0(15) . .
C222 C221 H22A 109.9 . .
N23 C221 H22A 109.9 . .
C222 C221 H22B 109.9 . .
N23 C221 H22B 109.9 . .
H22A C221 H22B 108.3 . .
C222 N22 C226 122.8(12) . .
C222 N22 Zn2 115.2(9) . .
C226 N22 Zn2 121.2(11) . .
N22 C222 C223 118.1(12) . .
N22 C222 C221 116.8(13) . .
C223 C222 C221 123.3(14) . .
C224 C223 C222 119.1(14) . .
C224 C223 H223 120.4 . .
C222 C223 H223 120.4 . .
C225 C224 C223 121.1(15) . .
C225 C224 H224 119.4 . .
C223 C224 H224 119.4 . .
C224 C225 C226 119.6(15) . .
C224 C225 H225 120.2 . .
C226 C225 H225 120.2 . .
N22 C226 C225 118.5(14) . .
N22 C226 H226 120.8 . .
C225 C226 H226 120.8 . .
C232 C231 N23 113.4(15) . .
C232 C231 H23A 108.9 . .
N23 C231 H23A 108.9 . .
C232 C231 H23B 108.9 . .
N23 C231 H23B 108.9 . .
H23A C231 H23B 107.7 . .
C231 C232 C233 109.8(12) . .
C231 C232 H23C 109.7 . .
C233 C232 H23C 109.7 . .
C231 C232 H23D 109.7 . .
C233 C232 H23D 109.7 . .
H23C C232 H23D 108.2 . .
C234 C233 C232 117.5(12) . .
C234 C233 H23E 107.9 . .
C232 C233 H23E 107.9 . .
C234 C233 H23F 107.9 . .
C232 C233 H23F 107.9 . .
H23E C233 H23F 107.2 . .
C233 C234 C235 113.7(12) . .
C233 C234 H23G 108.8 . .
C235 C234 H23G 108.8 . .
C233 C234 H23H 108.8 . .
C235 C234 H23H 108.8 . .
H23G C234 H23H 107.7 . .
C236 C235 C234 111.2(12) . .
C236 C235 H23I 109.4 . .
C234 C235 H23I 109.4 . .
C236 C235 H23J 109.4 . .
C234 C235 H23J 109.4 . .
H23I C235 H23J 108.0 . .
C237 C236 C235 112.7(13) . .
C237 C236 H23K 109.0 . .
C235 C236 H23K 109.0 . .
C237 C236 H23L 109.0 . .
C235 C236 H23L 109.0 . .
H23K C236 H23L 107.8 . .
C238 C237 C236 112.4(13) . .
C238 C237 H23M 109.1 . .
C236 C237 H23M 109.1 . .
C238 C237 H23N 109.1 . .
C236 C237 H23N 109.1 . .
H23M C237 H23N 107.9 . .
C237 C238 C239 115.5(13) . .
C237 C238 H23O 108.4 . .
C239 C238 H23O 108.4 . .
C237 C238 H23P 108.4 . .
C239 C238 H23P 108.4 . .
H23O C238 H23P 107.5 . .
C240 C239 C238 114.4(13) . .
C240 C239 H23Q 108.7 . .
C238 C239 H23Q 108.7 . .
C240 C239 H23R 108.7 . .
C238 C239 H23R 108.7 . .
H23Q C239 H23R 107.6 . .
C241 C240 C239 113.1(15) . .
C241 C240 H24A 109.0 . .
C239 C240 H24A 109.0 . .
C241 C240 H24B 109.0 . .
C239 C240 H24B 109.0 . .
H24A C240 H24B 107.8 . .
O21 C241 O22 123.7(16) . .
O21 C241 C240 119.0(17) . .
O22 C241 C240 116.4(17) . .
O21 C241 Zn2 48.0(8) . 2_766
O22 C241 Zn2 76.2(10) . 2_766
C240 C241 Zn2 167.0(14) . 2_766
N33 C311 C312 105.8(13) . .
N33 C311 H31A 110.6 . .
C312 C311 H31A 110.6 . .
N33 C311 H31B 110.6 . .
C312 C311 H31B 110.6 . .
H31A C311 H31B 108.7 . .
C312 N31 C316 119.3(11) . .
C312 N31 Zn3 116.2(9) . .
C316 N31 Zn3 123.4(10) . .
N31 C312 C313 121.1(13) . .
N31 C312 C311 116.6(12) . .
C313 C312 C311 122.1(14) . .
C314 C313 C312 118.7(14) . .
C314 C313 H313 120.7 . .
C312 C313 H313 120.7 . .
C313 C314 C315 119.8(14) . .
C313 C314 H314 120.1 . .
C315 C314 H314 120.1 . .
C316 C315 C314 118.9(14) . .
C316 C315 H315 120.5 . .
C314 C315 H315 120.5 . .
N31 C316 C315 120.8(12) . .
N31 C316 H316 119.6 . .
C315 C316 H316 119.6 . .
C322 C321 N33 110.4(13) . .
C322 C321 H32A 109.6 . .
N33 C321 H32A 109.6 . .
C322 C321 H32B 109.6 . .
N33 C321 H32B 109.6 . .
H32A C321 H32B 108.1 . .
C322 N32 C326 121.7(13) . .
C322 N32 Zn3 115.0(11) . .
C326 N32 Zn3 123.3(11) . .
N32 C322 C323 118.0(14) . .
N32 C322 C321 120.9(15) . .
C323 C322 C321 121.1(15) . .
C324 C323 C322 119.6(16) . .
C324 C323 H323 120.2 . .
C322 C323 H323 120.2 . .
C325 C324 C323 120.7(16) . .
C325 C324 H324 119.6 . .
C323 C324 H324 119.6 . .
C324 C325 C326 118.7(15) . .
C324 C325 H325 120.6 . .
C326 C325 H325 120.6 . .
C325 C326 N32 120.2(14) . .
C325 C326 H326 119.9 . .
N32 C326 H326 119.9 . .
C332 C331 N33 120.2(16) . .
C332 C331 H33A 107.3 . .
N33 C331 H33A 107.3 . .
C332 C331 H33B 107.3 . .
N33 C331 H33B 107.3 . .
H33A C331 H33B 106.9 . .
C331 C332 C333 111.4(14) . .
C331 C332 H33C 109.4 . .
C333 C332 H33C 109.4 . .
C331 C332 H33D 109.4 . .
C333 C332 H33D 109.4 . .
H33C C332 H33D 108.0 . .
C334 C333 C332 112.4(13) . .
C334 C333 H33E 109.1 . .
C332 C333 H33E 109.1 . .
C334 C333 H33F 109.1 . .
C332 C333 H33F 109.1 . .
H33E C333 H33F 107.9 . .
C335 C334 C333 113.9(12) . .
C335 C334 H33G 108.8 . .
C333 C334 H33G 108.8 . .
C335 C334 H33H 108.8 . .
C333 C334 H33H 108.8 . .
H33G C334 H33H 107.7 . .
C336 C335 C334 116.1(12) . .
C336 C335 H33I 108.2 . .
C334 C335 H33I 108.2 . .
C336 C335 H33J 108.2 . .
C334 C335 H33J 108.2 . .
H33I C335 H33J 107.4 . .
C335 C336 C337 115.8(12) . .
C335 C336 H33K 108.3 . .
C337 C336 H33K 108.3 . .
C335 C336 H33L 108.3 . .
C337 C336 H33L 108.3 . .
H33K C336 H33L 107.4 . .
C338 C337 C336 117.4(13) . .
C338 C337 H33M 108.0 . .
C336 C337 H33M 108.0 . .
C338 C337 H33N 108.0 . .
C336 C337 H33N 108.0 . .
H33M C337 H33N 107.2 . .
C337 C338 C339 118.5(13) . .
C337 C338 H33O 107.7 . .
C339 C338 H33O 107.7 . .
C337 C338 H33P 107.7 . .
C339 C338 H33P 107.7 . .
H33O C338 H33P 107.1 . .
C338 C339 C340 112.3(13) . .
C338 C339 H33Q 109.1 . .
C340 C339 H33Q 109.1 . .
C338 C339 H33R 109.1 . .
C340 C339 H33R 109.1 . .
H33Q C339 H33R 107.9 . .
C341 C340 C339 113.2(13) . .
C341 C340 H34A 108.9 . .
C339 C340 H34A 108.9 . .
C341 C340 H34B 108.9 . .
C339 C340 H34B 108.9 . .
H34A C340 H34B 107.8 . .
O32 C341 O31 120.0(16) . .
O32 C341 C340 121.2(16) . .
O31 C341 C340 118.6(16) . .
O32 C341 Zn3 62.5(9) . 2_565
O31 C341 Zn3 57.5(8) . 2_565
C340 C341 Zn3 172.2(15) . 2_565
N43 C411 C412 111.2(13) . .
N43 C411 H41A 109.4 . .
C412 C411 H41A 109.4 . .
N43 C411 H41B 109.4 . .
C412 C411 H41B 109.4 . .
H41A C411 H41B 108.0 . .
C412 N41 C416 119.4(12) . .
C412 N41 Zn4 114.9(10) . .
C416 N41 Zn4 125.4(11) . .
N41 C412 C413 120.0(12) . .
N41 C412 C411 117.9(13) . .
C413 C412 C411 122.0(14) . .
C414 C413 C412 119.8(13) . .
C414 C413 H413 120.1 . .
C412 C413 H413 120.1 . .
C413 C414 C415 119.8(14) . .
C413 C414 H414 120.1 . .
C415 C414 H414 120.1 . .
C414 C415 C416 119.7(13) . .
C414 C415 H415 120.2 . .
C416 C415 H415 120.2 . .
C415 C416 N41 121.1(13) . .
C415 C416 H416 119.4 . .
N41 C416 H416 119.4 . .
N43 C421 C422 112.8(15) . .
N43 C421 H42A 109.0 . .
C422 C421 H42A 109.0 . .
N43 C421 H42B 109.0 . .
C422 C421 H42B 109.0 . .
H42A C421 H42B 107.8 . .
C422 N42 C426 121.8(12) . .
C422 N42 Zn4 113.3(9) . .
C426 N42 Zn4 124.8(10) . .
N42 C422 C423 117.4(12) . .
N42 C422 C421 118.3(13) . .
C423 C422 C421 124.3(14) . .
C424 C423 C422 120.6(14) . .
C424 C423 H423 119.7 . .
C422 C423 H423 119.7 . .
C425 C424 C423 119.8(14) . .
C425 C424 H424 120.1 . .
C423 C424 H424 120.1 . .
C424 C425 C426 118.8(14) . .
C424 C425 H425 120.6 . .
C426 C425 H425 120.6 . .
N42 C426 C425 120.6(13) . .
N42 C426 H426 119.7 . .
C425 C426 H426 119.7 . .
C432 C431 N43 116.9(14) . .
C432 C431 H43A 108.1 . .
N43 C431 H43A 108.1 . .
C432 C431 H43B 108.1 . .
N43 C431 H43B 108.1 . .
H43A C431 H43B 107.3 . .
C431 C432 C433 111.3(12) . .
C431 C432 H43C 109.4 . .
C433 C432 H43C 109.4 . .
C431 C432 H43D 109.4 . .
C433 C432 H43D 109.4 . .
H43C C432 H43D 108.0 . .
C434 C433 C432 115.2(12) . .
C434 C433 H43E 108.5 . .
C432 C433 H43E 108.5 . .
C434 C433 H43F 108.5 . .
C432 C433 H43F 108.5 . .
H43E C433 H43F 107.5 . .
C433 C434 C435 112.1(12) . .
C433 C434 H43G 109.2 . .
C435 C434 H43G 109.2 . .
C433 C434 H43H 109.2 . .
C435 C434 H43H 109.2 . .
H43G C434 H43H 107.9 . .
C436 C435 C434 113.3(11) . .
C436 C435 H43I 108.9 . .
C434 C435 H43I 108.9 . .
C436 C435 H43J 108.9 . .
C434 C435 H43J 108.9 . .
H43I C435 H43J 107.7 . .
C435 C436 C437 113.9(12) . .
C435 C436 H43K 108.8 . .
C437 C436 H43K 108.8 . .
C435 C436 H43L 108.8 . .
C437 C436 H43L 108.8 . .
H43K C436 H43L 107.7 . .
C436 C437 C438 112.0(12) . .
C436 C437 H43M 109.2 . .
C438 C437 H43M 109.2 . .
C436 C437 H43N 109.2 . .
C438 C437 H43N 109.2 . .
H43M C437 H43N 107.9 . .
C437 C438 C439 115.8(13) . .
C437 C438 H43O 108.3 . .
C439 C438 H43O 108.3 . .
C437 C438 H43P 108.3 . .
C439 C438 H43P 108.3 . .
H43O C438 H43P 107.4 . .
C440 C439 C438 113.5(13) . .
C440 C439 H43Q 108.9 . .
C438 C439 H43Q 108.9 . .
C440 C439 H43R 108.9 . .
C438 C439 H43R 108.9 . .
H43Q C439 H43R 107.7 . .
C439 C440 C441 111.0(13) . .
C439 C440 H44A 109.4 . .
C441 C440 H44A 109.4 . .
C439 C440 H44B 109.4 . .
C441 C440 H44B 109.4 . .
H44A C440 H44B 108.0 . .
O41 C441 O42 118.7(14) . .
O41 C441 C440 121.7(15) . .
O42 C441 C440 119.3(15) . .
O73 Cl3 O72 114.1(13) . .
O73 Cl3 O71 113.7(13) . .
O72 Cl3 O71 107.5(13) . .
O73 Cl3 O74 108.9(12) . .
O72 Cl3 O74 106.9(13) . .
O71 Cl3 O74 105.2(12) . .
O61 Cl2 O64 112.1(13) . .
O61 Cl2 O63 112.3(13) . .
O64 Cl2 O63 110.6(14) . .
O61 Cl2 O62 107.0(13) . .
O64 Cl2 O62 108.4(13) . .
O63 Cl2 O62 106.1(13) . .

loop_
_geom_bond_atom_site_label_1
_geom_bond_atom_site_label_2
_geom_bond_distance
_geom_bond_site_symmetry_2
Zn1 N11 2.069(13) .
Zn1 O13 2.118(14) .
Zn1 N12 2.139(15) .
Zn1 O11 2.178(13) 2_665
Zn1 O12 2.195(12) 2_665
Zn1 N13 2.235(16) .
Zn1 C141 2.476(19) 2_665
Zn2 O21 1.985(12) 2_766
Zn2 N22 2.083(13) .
Zn2 N21 2.084(13) .
Zn2 O23 2.146(12) .
Zn2 N23 2.252(17) .
Zn2 C241 2.582(17) 2_766
Zn3 O33 2.047(11) .
Zn3 N31 2.060(12) .
Zn3 N32 2.118(13) .
Zn3 O31 2.161(12) 2_565
Zn3 N33 2.224(14) .
Zn3 O32 2.273(13) 2_565
Zn3 C341 2.561(17) 2_565
Zn4 O41 1.966(12) 2_666
Zn4 N41 2.072(13) .
Zn4 N42 2.084(12) .
Zn4 O43 2.137(11) .
Zn4 N43 2.227(16) .
Cl1 O53 1.427(11) .
Cl1 O54 1.430(11) .
Cl1 O51 1.436(11) .
Cl1 O52 1.447(11) .
O11 C141 1.20(2) .
O11 Zn1 2.178(13) 2_665
O12 C141 1.22(2) .
O12 Zn1 2.195(12) 2_665
O21 C241 1.23(2) .
O21 Zn2 1.985(12) 2_766
O22 C241 1.25(2) .
O31 C341 1.29(2) .
O31 Zn3 2.161(12) 2_565
O32 C341 1.24(2) .
O32 Zn3 2.273(13) 2_565
O41 C441 1.277(18) .
O41 Zn4 1.966(12) 2_666
O42 C441 1.32(2) .
N13 C131 1.44(2) .
N13 C121 1.47(2) .
N13 C111 1.49(2) .
N23 C231 1.45(2) .
N23 C221 1.53(2) .
N23 C211 1.57(3) .
N33 C331 1.47(2) .
N33 C321 1.50(2) .
N33 C311 1.55(2) .
N43 C421 1.43(2) .
N43 C411 1.45(2) .
N43 C431 1.50(2) .
C111 C112 1.46(2) .
C111 H11A 0.9900 .
C111 H11B 0.9900 .
N11 C112 1.321(13) .
N11 C116 1.345(13) .
C112 C113 1.414(14) .
C113 C114 1.340(14) .
C113 H113 0.9500 .
C114 C115 1.372(14) .
C114 H114 0.9500 .
C115 C116 1.375(14) .
C115 H115 0.9500 .
C116 H116 0.9500 .
C121 C122 1.40(2) .
C121 H12A 0.9900 .
C121 H12B 0.9900 .
N12 C122 1.340(14) .
N12 C126 1.360(14) .
C122 C123 1.415(15) .
C123 C124 1.349(15) .
C123 H123 0.9500 .
C124 C125 1.375(15) .
C124 H124 0.9500 .
C125 C126 1.359(14) .
C125 H125 0.9500 .
C126 H126 0.9500 .
C131 C132 1.440(16) .
C131 H13A 0.9900 .
C131 H13B 0.9900 .
C132 C133 1.558(16) .
C132 H13C 0.9900 .
C132 H13D 0.9900 .
C133 C134 1.534(16) .
C133 H13E 0.9900 .
C133 H13F 0.9900 .
C134 C135 1.525(15) .
C134 H13G 0.9900 .
C134 H13H 0.9900 .
C135 C136 1.498(15) .
C135 H13I 0.9900 .
C135 H13J 0.9900 .
C136 C137 1.483(16) .
C136 H13K 0.9900 .
C136 H13L 0.9900 .
C137 C138 1.467(16) .
C137 H13M 0.9900 .
C137 H13N 0.9900 .
C138 C139 1.522(16) .
C138 H13O 0.9900 .
C138 H13P 0.9900 .
C139 C140 1.502(16) .
C139 H13Q 0.9900 .
C139 H13R 0.9900 .
C140 C141 1.506(17) .
C140 H14A 0.9900 .
C140 H14B 0.9900 .
C141 Zn1 2.476(19) 2_665
C211 C212 1.34(2) .
C211 H21A 0.9900 .
C211 H21B 0.9900 .
N21 C212 1.324(13) .
N21 C216 1.373(14) .
C212 C213 1.413(15) .
C213 C214 1.355(15) .
C213 H213 0.9500 .
C214 C215 1.368(15) .
C214 H214 0.9500 .
C215 C216 1.372(15) .
C215 H215 0.9500 .
C216 H216 0.9500 .
C221 C222 1.53(2) .
C221 H22A 0.9900 .
C221 H22B 0.9900 .
N22 C222 1.317(13) .
N22 C226 1.377(13) .
C222 C223 1.414(14) .
C223 C224 1.358(14) .
C223 H223 0.9500 .
C224 C225 1.355(14) .
C224 H224 0.9500 .
C225 C226 1.376(14) .
C225 H225 0.9500 .
C226 H226 0.9500 .
C231 C232 1.439(15) .
C231 H23A 0.9900 .
C231 H23B 0.9900 .
C232 C233 1.533(15) .
C232 H23C 0.9900 .
C232 H23D 0.9900 .
C233 C234 1.505(16) .
C233 H23E 0.9900 .
C233 H23F 0.9900 .
C234 C235 1.523(15) .
C234 H23G 0.9900 .
C234 H23H 0.9900 .
C235 C236 1.497(16) .
C235 H23I 0.9900 .
C235 H23J 0.9900 .
C236 C237 1.489(16) .
C236 H23K 0.9900 .
C236 H23L 0.9900 .
C237 C238 1.481(16) .
C237 H23M 0.9900 .
C237 H23N 0.9900 .
C238 C239 1.517(16) .
C238 H23O 0.9900 .
C238 H23P 0.9900 .
C239 C240 1.511(16) .
C239 H23Q 0.9900 .
C239 H23R 0.9900 .
C240 C241 1.509(17) .
C240 H24A 0.9900 .
C240 H24B 0.9900 .
C241 Zn2 2.582(17) 2_766
C311 C312 1.58(2) .
C311 H31A 0.9900 .
C311 H31B 0.9900 .
N31 C312 1.317(13) .
N31 C316 1.357(12) .
C312 C313 1.420(14) .
C313 C314 1.349(15) .
C313 H313 0.9500 .
C314 C315 1.380(14) .
C314 H314 0.9500 .
C315 C316 1.370(14) .
C315 H315 0.9500 .
C316 H316 0.9500 .
C321 C322 1.44(2) .
C321 H32A 0.9900 .
C321 H32B 0.9900 .
N32 C322 1.318(13) .
N32 C326 1.373(13) .
C322 C323 1.406(15) .
C323 C324 1.352(15) .
C323 H323 0.9500 .
C324 C325 1.350(14) .
C324 H324 0.9500 .
C325 C326 1.355(14) .
C325 H325 0.9500 .
C326 H326 0.9500 .
C331 C332 1.436(16) .
C331 H33A 0.9900 .
C331 H33B 0.9900 .
C332 C333 1.545(16) .
C332 H33C 0.9900 .
C332 H33D 0.9900 .
C333 C334 1.537(16) .
C333 H33E 0.9900 .
C333 H33F 0.9900 .
C334 C335 1.532(15) .
C334 H33G 0.9900 .
C334 H33H 0.9900 .
C335 C336 1.495(15) .
C335 H33I 0.9900 .
C335 H33J 0.9900 .
C336 C337 1.499(16) .
C336 H33K 0.9900 .
C336 H33L 0.9900 .
C337 C338 1.470(16) .
C337 H33M 0.9900 .
C337 H33N 0.9900 .
C338 C339 1.521(16) .
C338 H33O 0.9900 .
C338 H33P 0.9900 .
C339 C340 1.527(16) .
C339 H33Q 0.9900 .
C339 H33R 0.9900 .
C340 C341 1.517(17) .
C340 H34A 0.9900 .
C340 H34B 0.9900 .
C341 Zn3 2.561(17) 2_565
C411 C412 1.50(2) .
C411 H41A 0.9900 .
C411 H41B 0.9900 .
N41 C412 1.319(13) .
N41 C416 1.364(13) .
C412 C413 1.405(14) .
C413 C414 1.345(14) .
C413 H413 0.9500 .
C414 C415 1.350(14) .
C414 H414 0.9500 .
C415 C416 1.361(14) .
C415 H415 0.9500 .
C416 H416 0.9500 .
C421 C422 1.47(2) .
C421 H42A 0.9900 .
C421 H42B 0.9900 .
N42 C422 1.341(13) .
N42 C426 1.362(13) .
C422 C423 1.414(14) .
C423 C424 1.364(14) .
C423 H423 0.9500 .
C424 C425 1.364(14) .
C424 H424 0.9500 .
C425 C426 1.370(14) .
C425 H425 0.9500 .
C426 H426 0.9500 .
C431 C432 1.439(15) .
C431 H43A 0.9900 .
C431 H43B 0.9900 .
C432 C433 1.545(15) .
C432 H43C 0.9900 .
C432 H43D 0.9900 .
C433 C434 1.514(15) .
C433 H43E 0.9900 .
C433 H43F 0.9900 .
C434 C435 1.525(15) .
C434 H43G 0.9900 .
C434 H43H 0.9900 .
C435 C436 1.490(15) .
C435 H43I 0.9900 .
C435 H43J 0.9900 .
C436 C437 1.496(15) .
C436 H43K 0.9900 .
C436 H43L 0.9900 .
C437 C438 1.498(16) .
C437 H43M 0.9900 .
C437 H43N 0.9900 .
C438 C439 1.522(16) .
C438 H43O 0.9900 .
C438 H43P 0.9900 .
C439 C440 1.511(15) .
C439 H43Q 0.9900 .
C439 H43R 0.9900 .
C440 C441 1.516(16) .
C440 H44A 0.9900 .
C440 H44B 0.9900 .
Cl3 O73 1.384(14) .
Cl3 O72 1.420(14) .
Cl3 O71 1.429(14) .
Cl3 O74 1.464(14) .
Cl2 O61 1.406(15) .
Cl2 O64 1.406(15) .
Cl2 O63 1.427(15) .
Cl2 O62 1.466(15) .

loop_
_geom_torsion_atom_site_label_1
_geom_torsion_atom_site_label_2
_geom_torsion_atom_site_label_3
_geom_torsion_atom_site_label_4
_geom_torsion
_geom_torsion_site_symmetry_1
_geom_torsion_site_symmetry_4
N11 Zn1 N13 C131 97.2(13) . .
O13 Zn1 N13 C131 -164(3) . .
N12 Zn1 N13 C131 -147.1(14) . .
O11 Zn1 N13 C131 10.9(13) 2_665 .
O12 Zn1 N13 C131 -47.3(13) 2_665 .
C141 Zn1 N13 C131 -18.0(13) 2_665 .
N11 Zn1 N13 C121 -140.9(11) . .
O13 Zn1 N13 C121 -43(3) . .
N12 Zn1 N13 C121 -25.2(11) . .
O11 Zn1 N13 C121 132.8(11) 2_665 .
O12 Zn1 N13 C121 74.6(11) 2_665 .
C141 Zn1 N13 C121 103.9(12) 2_665 .
N11 Zn1 N13 C111 -27.1(11) . .
O13 Zn1 N13 C111 71(3) . .
N12 Zn1 N13 C111 88.6(12) . .
O11 Zn1 N13 C111 -113.4(11) 2_665 .
O12 Zn1 N13 C111 -171.6(11) 2_665 .
C141 Zn1 N13 C111 -142.3(12) 2_665 .
O21 Zn2 N23 C231 3.2(14) 2_766 .
N22 Zn2 N23 C231 -99.0(14) . .
N21 Zn2 N23 C231 147.3(14) . .
O23 Zn2 N23 C231 -155(5) . .
C241 Zn2 N23 C231 29.2(14) 2_766 .
O21 Zn2 N23 C221 129.7(11) 2_766 .
N22 Zn2 N23 C221 27.5(11) . .
N21 Zn2 N23 C221 -86.2(12) . .
O23 Zn2 N23 C221 -29(6) . .
C241 Zn2 N23 C221 155.7(12) 2_766 .
O21 Zn2 N23 C211 -122.7(11) 2_766 .
N22 Zn2 N23 C211 135.1(12) . .
N21 Zn2 N23 C211 21.4(11) . .
O23 Zn2 N23 C211 79(6) . .
C241 Zn2 N23 C211 -96.6(12) 2_766 .
O33 Zn3 N33 C331 -153(3) . .
N31 Zn3 N33 C331 92.2(12) . .
N32 Zn3 N33 C331 -154.2(13) . .
O31 Zn3 N33 C331 -52.4(12) 2_565 .
O32 Zn3 N33 C331 6.3(12) 2_565 .
C341 Zn3 N33 C331 -22.5(13) 2_565 .
O33 Zn3 N33 C321 -24(4) . .
N31 Zn3 N33 C321 -138.6(11) . .
N32 Zn3 N33 C321 -25.0(11) . .
O31 Zn3 N33 C321 76.8(11) 2_565 .
O32 Zn3 N33 C321 135.5(11) 2_565 .
C341 Zn3 N33 C321 106.7(11) 2_565 .
O33 Zn3 N33 C311 90(3) . .
N31 Zn3 N33 C311 -24.3(10) . .
N32 Zn3 N33 C311 89.3(11) . .
O31 Zn3 N33 C311 -168.9(10) 2_565 .
O32 Zn3 N33 C311 -110.2(10) 2_565 .
C341 Zn3 N33 C311 -139.0(11) 2_565 .
O41 Zn4 N43 C421 126.5(11) 2_666 .
N41 Zn4 N43 C421 -88.4(11) . .
N42 Zn4 N43 C421 25.9(11) . .
O43 Zn4 N43 C421 -26(5) . .
O41 Zn4 N43 C411 -114.8(11) 2_666 .
N41 Zn4 N43 C411 30.2(11) . .
N42 Zn4 N43 C411 144.5(12) . .
O43 Zn4 N43 C411 92(5) . .
O41 Zn4 N43 C431 3.5(13) 2_666 .
N41 Zn4 N43 C431 148.5(13) . .
N42 Zn4 N43 C431 -97.1(12) . .
O43 Zn4 N43 C431 -149(4) . .
C131 N13 C111 C112 -83.2(19) . .
C121 N13 C111 C112 151.5(15) . .
Zn1 N13 C111 C112 40.3(16) . .
O13 Zn1 N11 C112 -161.3(7) . .
N12 Zn1 N11 C112 -62.5(8) . .
O11 Zn1 N11 C112 106.5(7) 2_665 .
O12 Zn1 N11 C112 84.6(11) 2_665 .
N13 Zn1 N11 C112 8.7(7) . .
C141 Zn1 N11 C112 97.2(9) 2_665 .
O13 Zn1 N11 C116 31.6(9) . .
N12 Zn1 N11 C116 130.5(8) . .
O11 Zn1 N11 C116 -60.5(8) 2_665 .
O12 Zn1 N11 C116 -82.5(11) 2_665 .
N13 Zn1 N11 C116 -158.4(8) . .
C141 Zn1 N11 C116 -69.9(10) 2_665 .
C116 N11 C112 C113 0.1(3) . .
Zn1 N11 C112 C113 -166.6(8) . .
C116 N11 C112 C111 -179.7(15) . .
Zn1 N11 C112 C111 13.6(13) . .
N13 C111 C112 N11 -38.8(19) . .
N13 C111 C112 C113 141.5(11) . .
N11 C112 C113 C114 0.1(3) . .
C111 C112 C113 C114 179.9(15) . .
C112 C113 C114 C115 -0.2(7) . .
C113 C114 C115 C116 0.2(9) . .
C112 N11 C116 C115 -0.2(7) . .
Zn1 N11 C116 C115 165.7(9) . .
C114 C115 C116 N11 0.0(8) . .
C131 N13 C121 C122 157.6(17) . .
C111 N13 C121 C122 -76(2) . .
Zn1 N13 C121 C122 34.9(18) . .
N11 Zn1 N12 C122 86.0(15) . .
O13 Zn1 N12 C122 -168.8(14) . .
O11 Zn1 N12 C122 -64(2) 2_665 .
O12 Zn1 N12 C122 -74.7(15) 2_665 .
N13 Zn1 N12 C122 14.1(14) . .
C141 Zn1 N12 C122 -70.2(17) 2_665 .
N11 Zn1 N12 C126 -93.1(15) . .
O13 Zn1 N12 C126 12.1(15) . .
O11 Zn1 N12 C126 117.0(17) 2_665 .
O12 Zn1 N12 C126 106.2(15) 2_665 .
N13 Zn1 N12 C126 -165.0(16) . .
C141 Zn1 N12 C126 110.7(16) 2_665 .
C126 N12 C122 C121 -179.3(17) . .
Zn1 N12 C122 C121 2(2) . .
C126 N12 C122 C123 -1(3) . .
Zn1 N12 C122 C123 -180.0(15) . .
N13 C121 C122 N12 -27(3) . .
N13 C121 C122 C123 155.1(19) . .
N12 C122 C123 C124 -2(3) . .
C121 C122 C123 C124 177(2) . .
C122 C123 C124 C125 0(4) . .
C123 C124 C125 C126 3(4) . .
C124 C125 C126 N12 -6(3) . .
C122 N12 C126 C125 5(3) . .
Zn1 N12 C126 C125 -176.3(15) . .
C121 N13 C131 C132 68(2) . .
C111 N13 C131 C132 -55(2) . .
Zn1 N13 C131 C132 -173.7(15) . .
N13 C131 C132 C133 -163.3(17) . .
C131 C132 C133 C134 -68(3) . .
C132 C133 C134 C135 164.6(17) . .
C133 C134 C135 C136 176.9(17) . .
C134 C135 C136 C137 -174.3(17) . .
C135 C136 C137 C138 172.4(18) . .
C136 C137 C138 C139 176.0(18) . .
C137 C138 C139 C140 176.6(18) . .
C138 C139 C140 C141 173.6(18) . .
Zn1 O11 C141 O12 4(2) 2_665 .
Zn1 O11 C141 C140 -176.6(19) 2_665 .
Zn1 O12 C141 O11 -4(2) 2_665 .
Zn1 O12 C141 C140 176.6(18) 2_665 .
C139 C140 C141 O11 0(3) . .
C139 C140 C141 O12 179.1(19) . .
C139 C140 C141 Zn1 -116(27) . 2_665
C231 N23 C211 C212 -159.5(19) . .
C221 N23 C211 C212 73(2) . .
Zn2 N23 C211 C212 -31(2) . .
O21 Zn2 N21 C212 82.3(15) 2_766 .
N22 Zn2 N21 C212 -90.3(13) . .
O23 Zn2 N21 C212 170.6(12) . .
N23 Zn2 N21 C212 -14.4(12) . .
C241 Zn2 N21 C212 73.2(13) 2_766 .
O21 Zn2 N21 C216 -100.2(17) 2_766 .
N22 Zn2 N21 C216 87.3(17) . .
O23 Zn2 N21 C216 -11.8(17) . .
N23 Zn2 N21 C216 163.2(17) . .
C241 Zn2 N21 C216 -109.3(17) 2_766 .
C216 N21 C212 C211 -177.9(19) . .
Zn2 N21 C212 C211 0(2) . .
C216 N21 C212 C213 -1(3) . .
Zn2 N21 C212 C213 177.0(14) . .
N23 C211 C212 N21 24(3) . .
N23 C211 C212 C213 -152.9(18) . .
N21 C212 C213 C214 5(3) . .
C211 C212 C213 C214 -178(2) . .
C212 C213 C214 C215 -3(4) . .
C213 C214 C215 C216 -3(4) . .
C214 C215 C216 N21 7(4) . .
C212 N21 C216 C215 -5(3) . .
Zn2 N21 C216 C215 177.2(17) . .
C231 N23 C221 C222 88.7(19) . .
C211 N23 C221 C222 -142.8(16) . .
Zn2 N23 C221 C222 -41.8(16) . .
O21 Zn2 N22 C222 -106.7(13) 2_766 .
N21 Zn2 N22 C222 68.9(14) . .
O23 Zn2 N22 C222 167.1(13) . .
N23 Zn2 N22 C222 -8.0(13) . .
C241 Zn2 N22 C222 -92.5(14) 2_766 .
O21 Zn2 N22 C226 63.7(15) 2_766 .
N21 Zn2 N22 C226 -120.8(15) . .
O23 Zn2 N22 C226 -22.6(16) . .
N23 Zn2 N22 C226 162.4(16) . .
C241 Zn2 N22 C226 77.8(16) 2_766 .
C226 N22 C222 C223 9(3) . .
Zn2 N22 C222 C223 179.0(13) . .
C226 N22 C222 C221 174.2(17) . .
Zn2 N22 C222 C221 -16(2) . .
N23 C221 C222 N22 42(2) . .
N23 C221 C222 C223 -153.9(17) . .
N22 C222 C223 C224 -10(3) . .
C221 C222 C223 C224 -174.2(19) . .
C222 C223 C224 C225 6(3) . .
C223 C224 C225 C226 0(3) . .
C222 N22 C226 C225 -3(3) . .
Zn2 N22 C226 C225 -173.1(15) . .
C224 C225 C226 N22 -1(3) . .
C221 N23 C231 C232 -64(2) . .
C211 N23 C231 C232 172.6(16) . .
Zn2 N23 C231 C232 56(2) . .
N23 C231 C232 C233 -173.0(16) . .
C231 C232 C233 C234 -178.1(17) . .
C232 C233 C234 C235 -168.6(16) . .
C233 C234 C235 C236 177.4(18) . .
C234 C235 C236 C237 179.0(17) . .
C235 C236 C237 C238 -176.9(18) . .
C236 C237 C238 C239 -165.5(18) . .
C237 C238 C239 C240 179.1(18) . .
C238 C239 C240 C241 -166.2(17) . .
Zn2 O21 C241 O22 -10(2) 2_766 .
Zn2 O21 C241 C240 -178.5(15) 2_766 .
C239 C240 C241 O21 -12(3) . .
C239 C240 C241 O22 178.1(17) . .
C239 C240 C241 Zn2 -17(7) . 2_766
C331 N33 C311 C312 -80.2(16) . .
C321 N33 C311 C312 152.7(13) . .
Zn3 N33 C311 C312 38.6(14) . .
O33 Zn3 N31 C312 -169.4(12) . .
N32 Zn3 N31 C312 -69.8(13) . .
O31 Zn3 N31 C312 80.3(14) 2_565 .
N33 Zn3 N31 C312 2.5(12) . .
O32 Zn3 N31 C312 102.4(12) 2_565 .
C341 Zn3 N31 C312 93.8(13) 2_565 .
O33 Zn3 N31 C316 22.6(14) . .
N32 Zn3 N31 C316 122.2(12) . .
O31 Zn3 N31 C316 -87.7(14) 2_565 .
N33 Zn3 N31 C316 -165.5(13) . .
O32 Zn3 N31 C316 -65.6(13) 2_565 .
C341 Zn3 N31 C316 -74.2(14) 2_565 .
C316 N31 C312 C313 5(3) . .
Zn3 N31 C312 C313 -164.0(15) . .
C316 N31 C312 C311 -170.1(14) . .
Zn3 N31 C312 C311 21.3(19) . .
N33 C311 C312 N31 -42(2) . .
N33 C311 C312 C313 143.6(18) . .
N31 C312 C313 C314 3(3) . .
C311 C312 C313 C314 177.1(19) . .
C312 C313 C314 C315 -2(3) . .
C313 C314 C315 C316 -7(3) . .
C312 N31 C316 C315 -13(3) . .
Zn3 N31 C316 C315 154.6(14) . .
C314 C315 C316 N31 14(3) . .
C331 N33 C321 C322 158.0(16) . .
C311 N33 C321 C322 -80.4(18) . .
Zn3 N33 C321 C322 32.1(18) . .
O33 Zn3 N32 C322 -165.1(13) . .
N31 Zn3 N32 C322 89.5(13) . .
O31 Zn3 N32 C322 -72.9(13) 2_565 .
N33 Zn3 N32 C322 14.7(13) . .
O32 Zn3 N32 C322 -66(2) 2_565 .
C341 Zn3 N32 C322 -70.5(15) 2_565 .
O33 Zn3 N32 C326 12.8(14) . .
N31 Zn3 N32 C326 -92.6(14) . .
O31 Zn3 N32 C326 105.0(14) 2_565 .
N33 Zn3 N32 C326 -167.4(14) . .
O32 Zn3 N32 C326 111.6(18) 2_565 .
C341 Zn3 N32 C326 107.5(15) 2_565 .
C326 N32 C322 C323 0(3) . .
Zn3 N32 C322 C323 178.2(15) . .
C326 N32 C322 C321 -177.9(17) . .
Zn3 N32 C322 C321 0(2) . .
N33 C321 C322 N32 -23(3) . .
N33 C321 C322 C323 158.9(19) . .
N32 C322 C323 C324 7(3) . .
C321 C322 C323 C324 -174(2) . .
C322 C323 C324 C325 -13(4) . .
C323 C324 C325 C326 10(3) . .
C324 C325 C326 N32 -2(3) . .
C322 N32 C326 C325 -3(3) . .
Zn3 N32 C326 C325 179.4(13) . .
C321 N33 C331 C332 62(2) . .
C311 N33 C331 C332 -60(2) . .
Zn3 N33 C331 C332 -174.6(14) . .
N33 C331 C332 C333 -156.8(16) . .
C331 C332 C333 C334 -68(2) . .
C332 C333 C334 C335 168.9(15) . .
C333 C334 C335 C336 176.4(16) . .
C334 C335 C336 C337 -178.1(15) . .
C335 C336 C337 C338 174.7(17) . .
C336 C337 C338 C339 175.8(17) . .
C337 C338 C339 C340 172.2(17) . .
C338 C339 C340 C341 179.0(17) . .
Zn3 O32 C341 O31 1.8(19) 2_565 .
Zn3 O32 C341 C340 -172.2(18) 2_565 .
Zn3 O31 C341 O32 -2(2) 2_565 .
Zn3 O31 C341 C340 172.2(16) 2_565 .
C339 C340 C341 O32 -1(3) . .
C339 C340 C341 O31 -174.9(17) . .
C339 C340 C341 Zn3 -117(10) . 2_565
C421 N43 C411 C412 75.7(19) . .
C431 N43 C411 C412 -162.6(14) . .
Zn4 N43 C411 C412 -37.3(16) . .
O41 Zn4 N41 C412 77.1(17) 2_666 .
N42 Zn4 N41 C412 -91.8(14) . .
O43 Zn4 N41 C412 167.5(13) . .
N43 Zn4 N41 C412 -18.4(13) . .
O41 Zn4 N41 C416 -96.8(16) 2_666 .
N42 Zn4 N41 C416 94.4(15) . .
O43 Zn4 N41 C416 -6.3(15) . .
N43 Zn4 N41 C416 167.8(16) . .
C416 N41 C412 C413 -3(3) . .
Zn4 N41 C412 C413 -177.7(12) . .
C416 N41 C412 C411 176.5(15) . .
Zn4 N41 C412 C411 2(2) . .
N43 C411 C412 N41 26(2) . .
N43 C411 C412 C413 -154.0(16) . .
N41 C412 C413 C414 2(3) . .
C411 C412 C413 C414 -177.4(17) . .
C412 C413 C414 C415 0(3) . .
C413 C414 C415 C416 -2(3) . .
C414 C415 C416 N41 1(3) . .
C412 N41 C416 C415 2(3) . .
Zn4 N41 C416 C415 175.4(13) . .
C411 N43 C421 C422 -149.7(14) . .
C431 N43 C421 C422 90.8(17) . .
Zn4 N43 C421 C422 -36.6(16) . .
O41 Zn4 N42 C422 -112.1(11) 2_666 .
N41 Zn4 N42 C422 61.5(12) . .
O43 Zn4 N42 C422 163.6(11) . .
N43 Zn4 N42 C422 -11.1(11) . .
O41 Zn4 N42 C426 64.6(14) 2_666 .
N41 Zn4 N42 C426 -121.8(13) . .
O43 Zn4 N42 C426 -19.7(13) . .
N43 Zn4 N42 C426 165.6(14) . .
C426 N42 C422 C423 -3(2) . .
Zn4 N42 C422 C423 173.6(11) . .
C426 N42 C422 C421 176.6(15) . .
Zn4 N42 C422 C421 -6.6(18) . .
N43 C421 C422 N42 32(2) . .
N43 C421 C422 C423 -148.5(16) . .
N42 C422 C423 C424 5(2) . .
C421 C422 C423 C424 -174.9(17) . .
C422 C423 C424 C425 -9(3) . .
C423 C424 C425 C426 11(3) . .
C422 N42 C426 C425 6(3) . .
Zn4 N42 C426 C425 -170.8(13) . .
C424 C425 C426 N42 -10(3) . .
C421 N43 C431 C432 -59(2) . .
C411 N43 C431 C432 178.1(16) . .
Zn4 N43 C431 C432 61(2) . .
N43 C431 C432 C433 -170.3(16) . .
C431 C432 C433 C434 175.6(17) . .
C432 C433 C434 C435 -175.3(15) . .
C433 C434 C435 C436 178.8(16) . .
C434 C435 C436 C437 -176.1(15) . .
C435 C436 C437 C438 -175.5(16) . .
C436 C437 C438 C439 -172.1(16) . .
C437 C438 C439 C440 -179.4(16) . .
C438 C439 C440 C441 -160.2(16) . .
Zn4 O41 C441 O42 -4.6(19) 2_666 .
Zn4 O41 C441 C440 -177.9(14) 2_666 .
C439 C440 C441 O41 -14(2) . .
C439 C440 C441 O42 172.8(16) . .

loop_
_platon_squeeze_void_nr
_platon_squeeze_void_average_x
_platon_squeeze_void_average_y
_platon_squeeze_void_average_z
_platon_squeeze_void_volume
_platon_squeeze_void_count_electrons
_platon_squeeze_void_content
1 -0.019 0.000 -0.011 727 309 '4(ClO4 1-), 4(CH3OH), 4(H2O)'
2 0.247 0.497 0.245 77 27 2(H2O)
3 0.753 0.503 0.755 77 24 2(H2O)
